data_4302154
loop_
_publ_author_name
'Pierre Thu\'ery'

_publ_section_title
;
Lanthanide Complexes with Cucurbit[n]urils (n= 5, 6, 7) and Perrhenate
Ligands: New Examples of Encapsulation of Perrhenate Anions
;
_journal_name_full 'Inorganic Chemistry'
_journal_page_first 4497
_journal_page_last 4513
_journal_paper_doi 10.1021/ic900328z
_journal_volume 48
_journal_year 2009
_chemical_formula_sum 'C72 H108 Lu3 N51 O75 Re6'
_chemical_formula_weight 4530.20
_space_group_IT_number 14
_symmetry_cell_setting monoclinic
_symmetry_space_group_name_Hall '-P 2ybc'
_symmetry_space_group_name_H-M 'P 1 21/c 1'
_atom_sites_solution_hydrogens geom
_atom_sites_solution_primary direct
_atom_sites_solution_secondary difmap
_audit_creation_method SHELXL-97
_cell_angle_alpha 90.00
_cell_angle_beta 92.445(2)
_cell_angle_gamma 90.00
_cell_formula_units_Z 4
_cell_length_a 22.6169(10)
_cell_length_b 17.2210(5)
_cell_length_c 30.3087(12)
_cell_measurement_reflns_used 288994
_cell_measurement_temperature 100(2)
_cell_measurement_theta_max 25.68
_cell_measurement_theta_min 2.94
_cell_volume 11794.1(8)
_computing_cell_refinement 'HKL2000 (Otwinowski & Minor, 1997)'
_computing_data_collection 'COLLECT (Nonius, 1998)'
_computing_data_reduction 'HKL2000 (Otwinowski & Minor, 1997)'
_computing_molecular_graphics 'SHELXTL (Sheldrick, 2008)'
_computing_publication_material 'SHELXTL (Sheldrick, 2008); PLATON (Spek, 2003)'
_computing_structure_refinement 'SHELXL-97 (Sheldrick, 2008)'
_computing_structure_solution 'SHELXS-97 (Sheldrick, 2008)'
_diffrn_ambient_temperature 100(2)
_diffrn_measured_fraction_theta_full 0.994
_diffrn_measured_fraction_theta_max 0.994
_diffrn_measurement_device_type 'Nonius Kappa-CCD area-detector diffractometer'
_diffrn_measurement_method 'two \f and four \w scans with 2\% steps (494 frames)'
_diffrn_radiation_monochromator graphite
_diffrn_radiation_source 'fine-focus sealed tube'
_diffrn_radiation_type MoK\a
_diffrn_radiation_wavelength 0.71073
_diffrn_reflns_av_R_equivalents 0.0448
_diffrn_reflns_av_sigmaI/netI 0.0653
_diffrn_reflns_limit_h_max 27
_diffrn_reflns_limit_h_min -27
_diffrn_reflns_limit_k_max 21
_diffrn_reflns_limit_k_min -21
_diffrn_reflns_limit_l_max 36
_diffrn_reflns_limit_l_min -36
_diffrn_reflns_number 288994
_diffrn_reflns_theta_full 25.68
_diffrn_reflns_theta_max 25.68
_diffrn_reflns_theta_min 2.94
_diffrn_standards_decay_% 0
_diffrn_standards_interval_time 0
_diffrn_standards_number 0
_exptl_absorpt_coefficient_mu 8.755
_exptl_absorpt_correction_T_max 0.591
_exptl_absorpt_correction_T_min 0.344
_exptl_absorpt_correction_type multi-scan
_exptl_absorpt_process_details 'SCALEPACK (Otwinowski & Minor, 1997)'
_exptl_crystal_colour colourless
_exptl_crystal_density_diffrn 2.551
_exptl_crystal_density_method 'not measured'
_exptl_crystal_description platelet
_exptl_crystal_F_000 8640
_exptl_crystal_size_max 0.22
_exptl_crystal_size_mid 0.17
_exptl_crystal_size_min 0.06
_refine_diff_density_max 5.301
_refine_diff_density_min -5.256
_refine_diff_density_rms 0.361
_refine_ls_extinction_method none
_refine_ls_goodness_of_fit_ref 1.084
_refine_ls_hydrogen_treatment constr
_refine_ls_matrix_type fullcycle
_refine_ls_number_parameters 1864
_refine_ls_number_reflns 22278
_refine_ls_number_restraints 132
_refine_ls_restrained_S_all 1.091
_refine_ls_R_factor_all 0.1066
_refine_ls_R_factor_gt 0.0665
_refine_ls_shift/su_max 0.003
_refine_ls_shift/su_mean 0.001
_refine_ls_structure_factor_coef Fsqd
_refine_ls_weighting_details 'calc w=1/[\s^2^(Fo^2^)+(0.1294P)^2^+13.0578P] where P=(Fo^2^+2Fc^2^)/3'
_refine_ls_weighting_scheme calc
_refine_ls_wR_factor_gt 0.1969
_refine_ls_wR_factor_ref 0.2172
_reflns_number_gt 14337
_reflns_number_total 22278
_reflns_threshold_expression >2sigma(I)
_cod_data_source_file ic900328z_si_001_13.cif
_cod_data_source_block 13
_cod_original_sg_symbol_H-M 'P 21/c'
_cod_database_code 4302154

loop_
_symmetry_equiv_pos_as_xyz
'x, y, z'
'-x, y+1/2, -z+1/2'
'-x, -y, -z'
'x, -y-1/2, z-1/2'

loop_
_atom_site_label
_atom_site_type_symbol
_atom_site_fract_x
_atom_site_fract_y
_atom_site_fract_z
_atom_site_U_iso_or_equiv
_atom_site_adp_type
_atom_site_occupancy
_atom_site_symmetry_multiplicity
_atom_site_calc_flag
_atom_site_refinement_flags
_atom_site_disorder_assembly
_atom_site_disorder_group
Lu1 Lu 0.96055(3) 0.75039(3) 0.059464(18) 0.01631(15) Uani 1 1 d . . .
Lu2 Lu 0.79409(3) 0.74576(3) 0.212423(18) 0.01878(15) Uani 1 1 d . . .
Lu3 Lu 0.37837(2) 0.75200(3) 0.133361(17) 0.01979(16) Uani 1 1 d . . .
Re1 Re 1.11814(3) 0.75933(4) 0.11818(2) 0.0335(2) Uani 1 1 d . . .
Re2 Re 0.63675(2) 0.74975(3) 0.152203(18) 0.01806(15) Uani 1 1 d . . .
Re3 Re 0.79282(3) 0.76394(4) 0.407300(18) 0.02920(17) Uani 1 1 d . . .
Re4 Re 0.96831(3) 0.77981(3) 0.370567(18) 0.02567(16) Uani 1 1 d . . .
Re5 Re 0.27920(5) 0.74992(7) 0.37389(4) 0.0843(4) Uani 1 1 d . . .
Re6 Re 0.47578(3) 0.75040(4) 0.40097(2) 0.03882(19) Uani 1 1 d . . .
O1 O 0.9975(4) 0.8854(5) 0.0532(3) 0.021(2) Uani 1 1 d . . .
O2 O 1.2616(5) 0.9486(6) 0.0606(3) 0.042(3) Uani 1 1 d . . .
O3 O 0.9956(4) 0.7550(4) -0.0077(3) 0.0136(19) Uani 1 1 d . . .
O4 O 1.2571(5) 0.7610(6) 0.0206(3) 0.041(3) Uani 1 1 d . . .
O5 O 0.9883(4) 0.6188(5) 0.0523(3) 0.020(2) Uani 1 1 d . . .
O6 O 1.2519(5) 0.5814(7) 0.0816(4) 0.054(3) Uani 1 1 d . . .
O7 O 0.9885(4) 0.6395(6) 0.1774(3) 0.032(2) Uani 1 1 d . . .
O8 O 1.2501(4) 0.5689(5) 0.1991(3) 0.027(2) Uani 1 1 d . . .
O9 O 0.9766(4) 0.7787(6) 0.2401(3) 0.033(2) Uani 1 1 d . . .
O10 O 1.2425(4) 0.7564(4) 0.2376(3) 0.021(2) Uani 1 1 d . . .
O11 O 0.9845(4) 0.9207(6) 0.1793(3) 0.031(2) Uani 1 1 d . . .
O12 O 1.2508(4) 0.9330(5) 0.1790(3) 0.027(2) Uani 1 1 d . . .
O13 O 0.7580(4) 0.8774(5) 0.2130(3) 0.024(2) Uani 1 1 d . . .
O14 O 0.4964(4) 0.9518(5) 0.2013(3) 0.029(2) Uani 1 1 d . . .
O15 O 0.7557(4) 0.7509(5) 0.2778(3) 0.021(2) Uani 1 1 d . . .
O16 O 0.4990(5) 0.7646(5) 0.2479(4) 0.033(2) Uani 1 1 d . . .
O17 O 0.7627(4) 0.6124(5) 0.2235(3) 0.028(2) Uani 1 1 d . . .
O18 O 0.4973(4) 0.5727(5) 0.1963(4) 0.038(3) Uani 1 1 d . . .
O19 O 0.7670(4) 0.6130(5) 0.0986(3) 0.029(2) Uani 1 1 d . . .
O20 O 0.5014(4) 0.5514(6) 0.0809(3) 0.037(3) Uani 1 1 d . . .
O21 O 0.7799(4) 0.7480(5) 0.0288(3) 0.026(2) Uani 1 1 d . . .
O22 O 0.5092(5) 0.7373(6) 0.0345(4) 0.047(3) Uani 1 1 d . . .
O23 O 0.7716(4) 0.8879(5) 0.0889(3) 0.028(2) Uani 1 1 d . . .
O24 O 0.5078(5) 0.9235(7) 0.0875(3) 0.051(3) Uani 1 1 d . . .
O25 O 1.0603(5) 0.7435(5) 0.0796(3) 0.027(2) Uani 1 1 d . . .
O26 O 1.1572(6) 0.6791(6) 0.1298(5) 0.084(4) Uani 1 1 d . . .
O27 O 1.0906(6) 0.7961(9) 0.1655(4) 0.074(4) Uani 1 1 d . . .
O28 O 1.1615(7) 0.8345(10) 0.0999(5) 0.098(5) Uani 1 1 d . . .
O29 O 0.6962(4) 0.7358(5) 0.1908(3) 0.028(2) Uani 1 1 d . . .
O30 O 0.5975(7) 0.8296(7) 0.1671(4) 0.075(4) Uani 1 1 d . . .
O31 O 0.5929(6) 0.6696(7) 0.1496(4) 0.068(4) Uani 1 1 d . . .
O32 O 0.6661(6) 0.7654(8) 0.1026(4) 0.065(4) Uani 1 1 d . . .
O33 O 0.8919(4) 0.6993(6) 0.0056(3) 0.035(2) Uani 1 1 d . . .
O34 O 0.8807(4) 0.8335(5) 0.0576(3) 0.032(2) Uani 1 1 d . . .
O35 O 0.9653(4) 0.7876(6) 0.1337(3) 0.034(2) Uani 1 1 d . . .
O36 O 0.8955(4) 0.6769(5) 0.0959(3) 0.027(2) Uani 1 1 d . . .
O37 O 0.8651(5) 0.7315(7) 0.2733(3) 0.049(3) Uani 1 1 d . . .
O38 O 0.8708(5) 0.8317(5) 0.2011(3) 0.037(3) Uani 1 1 d . . .
O39 O 0.7939(5) 0.7552(6) 0.1360(4) 0.042(3) Uani 1 1 d . . .
O40 O 0.8682(4) 0.6611(5) 0.1921(3) 0.031(2) Uani 1 1 d . . .
O41 O 0.3493(6) 0.6776(8) 0.0736(4) 0.070(4) Uani 1 1 d U . .
O42 O 0.2919(5) 0.6878(5) 0.1545(3) 0.037(3) Uani 1 1 d . . .
O43 O 0.4051(5) 0.6775(6) 0.1953(3) 0.044(3) Uani 1 1 d . . .
O44 O 0.4615(5) 0.6875(7) 0.1144(4) 0.059(3) Uani 1 1 d . . .
O45 O 0.4098(6) 0.8265(8) 0.0768(4) 0.074(4) Uani 1 1 d U . .
O46 O 0.2986(5) 0.8214(6) 0.1024(3) 0.048(3) Uani 1 1 d . . .
O47 O 0.3442(5) 0.8288(6) 0.1912(3) 0.052(3) Uani 1 1 d . . .
O48 O 0.4606(5) 0.8175(6) 0.1610(4) 0.051(3) Uani 1 1 d . . .
O49 O 0.8267(6) 0.6920(6) 0.4389(3) 0.053(3) Uani 1 1 d . . .
O50 O 0.7982(5) 0.8498(6) 0.4352(3) 0.037(3) Uani 1 1 d . . .
O51 O 0.7197(5) 0.7399(7) 0.3983(4) 0.051(3) Uani 1 1 d . . .
O52 O 0.8257(5) 0.7735(7) 0.3569(3) 0.047(3) Uani 1 1 d . . .
O53 O 0.9498(5) 0.6854(4) 0.3619(3) 0.039(3) Uani 1 1 d U . .
O54 O 0.9465(5) 0.8345(6) 0.3257(3) 0.043(3) Uani 1 1 d . . .
O55 O 1.0440(5) 0.7860(7) 0.3778(3) 0.044(3) Uani 1 1 d . . .
O56 O 0.9363(5) 0.8164(6) 0.4166(3) 0.039(3) Uani 1 1 d . . .
O57 O 0.3260(6) 0.6750(7) 0.3738(5) 0.089(5) Uani 1 1 d U . .
O58 O 0.2878(8) 0.8051(9) 0.4222(4) 0.099(5) Uani 1 1 d U . .
O59 O 0.2067(6) 0.7371(7) 0.3676(4) 0.060(4) Uani 1 1 d U . .
O60 O 0.3001(7) 0.8185(7) 0.3344(5) 0.079(4) Uani 1 1 d . . .
O61 O 0.4415(5) 0.8309(9) 0.4260(5) 0.099(4) Uani 1 1 d U . .
O62 O 0.55041(11) 0.7652(7) 0.4059(5) 0.099(4) Uani 1 1 d U . .
O63 O 0.4542(5) 0.6728(8) 0.4287(5) 0.091(3) Uani 1 1 d U . .
O64 O 0.4529(6) 0.7468(7) 0.3465(5) 0.079(3) Uani 1 1 d . . .
O65 O 0.8924(4) 0.9747(5) 0.0984(3) 0.032(2) Uani 1 1 d . . .
O66 O 0.9016(6) 1.0776(5) 0.1362(3) 0.046(3) Uani 1 1 d . . .
O67 O 0.8615(4) 0.9797(5) 0.1649(3) 0.028(2) Uani 1 1 d . . .
O68 O 0.8701(4) 0.5123(5) 0.1588(3) 0.027(2) Uani 1 1 d . . .
O69 O 0.8281(5) 0.4280(5) 0.1157(3) 0.041(3) Uani 1 1 d . . .
O70 O 0.8822(4) 0.5187(6) 0.0879(3) 0.033(2) Uani 1 1 d . . .
O71 O 0.3638(9) 0.5263(9) 0.0662(4) 0.044(3) Uani 1 1 d DU . .
O72 O 0.4145(16) 0.500(3) 0.1253(12) 0.036(4) Uani 1 1 d DU . .
O73 O 0.3379(7) 0.4328(9) 0.1083(6) 0.047(3) Uani 1 1 d DU . .
O74 O 1.3596(7) 0.8433(9) -0.0099(5) 0.091(5) Uani 1 1 d . . .
O75 O 0.3661(10) 0.7039(11) 0.2779(6) 0.043(6) Uani 1 1 d . . .
N1 N 1.0660(5) 0.9796(6) 0.0761(3) 0.022(3) Uani 1 1 d . . .
N2 N 1.0685(5) 0.9333(6) 0.0074(3) 0.019(2) Uani 1 1 d . . .
N3 N 1.1774(5) 0.9452(7) 0.0148(4) 0.031(3) Uani 1 1 d . . .
N4 N 1.1732(5) 1.0076(6) 0.0774(4) 0.027(3) Uani 1 1 d . . .
N5 N 1.0764(5) 0.8175(6) -0.0354(3) 0.020(2) Uani 1 1 d . . .
N6 N 1.0781(5) 0.6865(6) -0.0304(3) 0.020(2) Uani 1 1 d . . .
N7 N 1.1823(5) 0.6891(6) -0.0159(4) 0.026(3) Uani 1 1 d . . .
N8 N 1.1817(5) 0.8209(6) -0.0234(4) 0.025(3) Uani 1 1 d . . .
N9 N 1.0658(5) 0.5724(6) 0.0131(3) 0.017(2) Uani 1 1 d . . .
N10 N 1.0604(5) 0.5353(6) 0.0825(3) 0.020(2) Uani 1 1 d . . .
N11 N 1.1646(5) 0.5135(6) 0.0931(3) 0.024(3) Uani 1 1 d . . .
N12 N 1.1728(5) 0.5760(7) 0.0297(3) 0.028(3) Uani 1 1 d . . .
N13 N 1.0569(5) 0.5466(7) 0.1632(3) 0.030(3) Uani 1 1 d . . .
N14 N 1.0545(5) 0.5955(7) 0.2310(4) 0.034(3) Uani 1 1 d . . .
N15 N 1.1640(5) 0.5751(6) 0.2370(4) 0.024(3) Uani 1 1 d . . .
N16 N 1.1631(5) 0.5121(6) 0.1735(4) 0.028(3) Uani 1 1 d . . .
N17 N 1.0540(5) 0.7139(7) 0.2748(3) 0.031(3) Uani 1 1 d . . .
N18 N 1.0603(5) 0.8413(6) 0.2684(3) 0.026(3) Uani 1 1 d . . .
N19 N 1.1684(5) 0.8303(6) 0.2670(3) 0.023(3) Uani 1 1 d . . .
N20 N 1.1625(5) 0.7033(7) 0.2703(3) 0.025(3) Uani 1 1 d . . .
N21 N 1.0622(5) 0.9619(7) 0.2261(3) 0.029(3) Uani 1 1 d . . .
N22 N 1.0634(5) 0.9915(6) 0.1556(3) 0.026(3) Uani 1 1 d . . .
N23 N 1.1704(5) 1.0096(6) 0.1581(3) 0.025(3) Uani 1 1 d . . .
N24 N 1.1694(5) 0.9446(6) 0.2223(3) 0.020(3) Uani 1 1 d . . .
N25 N 0.6920(5) 0.9699(7) 0.1864(4) 0.032(3) Uani 1 1 d . . .
N26 N 0.6866(5) 0.9286(6) 0.2568(4) 0.027(3) Uani 1 1 d . . .
N27 N 0.5806(5) 0.9439(7) 0.2476(4) 0.029(3) Uani 1 1 d . . .
N28 N 0.5854(5) 1.0078(6) 0.1843(4) 0.025(3) Uani 1 1 d . . .
N29 N 0.6784(5) 0.8182(6) 0.3052(3) 0.026(3) Uani 1 1 d . . .
N30 N 0.6748(5) 0.6926(6) 0.3060(3) 0.019(2) Uani 1 1 d . . .
N31 N 0.5693(5) 0.6981(7) 0.2907(4) 0.032(3) Uani 1 1 d . . .
N32 N 0.5728(5) 0.8266(6) 0.2911(3) 0.025(3) Uani 1 1 d . . .
N33 N 0.6831(5) 0.5745(6) 0.2644(3) 0.025(3) Uani 1 1 d . . .
N34 N 0.6901(5) 0.5311(6) 0.1953(4) 0.028(3) Uani 1 1 d . . .
N35 N 0.5845(5) 0.5014(6) 0.1890(4) 0.028(3) Uani 1 1 d . . .
N36 N 0.5777(5) 0.5801(6) 0.2474(4) 0.029(3) Uani 1 1 d . . .
N37 N 0.6927(5) 0.5261(6) 0.1167(4) 0.027(3) Uani 1 1 d . . .
N38 N 0.6971(5) 0.5644(7) 0.0474(4) 0.031(3) Uani 1 1 d . . .
N39 N 0.5902(6) 0.5538(7) 0.0437(4) 0.035(3) Uani 1 1 d . . .
N40 N 0.5881(5) 0.4939(6) 0.1080(4) 0.026(3) Uani 1 1 d . . .
N41 N 0.6976(5) 0.6771(6) 0.0013(4) 0.028(3) Uani 1 1 d . . .
N42 N 0.6949(5) 0.8096(7) -0.0016(4) 0.032(3) Uani 1 1 d . . .
N43 N 0.5878(5) 0.8043(7) 0.0030(3) 0.026(3) Uani 1 1 d . . .
N44 N 0.5891(5) 0.6755(7) 0.0022(4) 0.028(3) Uani 1 1 d . . .
N45 N 0.6965(5) 0.9288(7) 0.0385(4) 0.029(3) Uani 1 1 d . . .
N46 N 0.6970(5) 0.9703(7) 0.1075(4) 0.031(3) Uani 1 1 d . . .
N47 N 0.5901(5) 0.9974(7) 0.1030(4) 0.031(3) Uani 1 1 d . . .
N48 N 0.5905(5) 0.9251(7) 0.0428(4) 0.034(3) Uani 1 1 d . . .
N49 N 0.8813(5) 1.0126(6) 0.1332(3) 0.016(2) Uani 1 1 d U . .
N50 N 0.8618(5) 0.4852(6) 0.1219(3) 0.019(2) Uani 1 1 d U . .
N51 N 0.3732(4) 0.4885(5) 0.1010(3) 0.013(2) Uani 1 1 d DU . .
C1 C 1.0417(6) 0.9283(7) 0.0463(4) 0.020(3) Uani 1 1 d . . .
C2 C 1.1208(6) 0.9836(8) 0.0114(4) 0.028(3) Uani 1 1 d . . .
H2 H 1.1201 1.0226 -0.0122 0.034 Uiso 1 1 calc R . .
C3 C 1.1148(6) 1.0224(7) 0.0570(4) 0.022(3) Uani 1 1 d . . .
H3 H 1.1063 1.0780 0.0544 0.027 Uiso 1 1 calc R . .
C4 C 1.2087(7) 0.9648(8) 0.0533(4) 0.031(4) Uani 1 1 d . . .
C5 C 1.0530(6) 0.8930(7) -0.0326(4) 0.017(3) Uani 1 1 d . . .
H5A H 1.0102 0.8899 -0.0357 0.020 Uiso 1 1 calc R . .
H5B H 1.0666 0.9233 -0.0572 0.020 Uiso 1 1 calc R . .
C6 C 1.2043(7) 0.8978(8) -0.0192(5) 0.033(4) Uani 1 1 d . . .
H6A H 1.1985 0.9239 -0.0474 0.039 Uiso 1 1 calc R . .
H6B H 1.2465 0.8950 -0.0126 0.039 Uiso 1 1 calc R . .
C7 C 1.0442(6) 0.7539(6) -0.0215(4) 0.018(3) Uani 1 1 d . . .
C8 C 1.1348(6) 0.7028(7) -0.0476(4) 0.018(3) Uani 1 1 d . . .
H8 H 1.1407 0.6770 -0.0760 0.021 Uiso 1 1 calc R . .
C9 C 1.1339(6) 0.7963(7) -0.0515(4) 0.019(3) Uani 1 1 d . . .
H9 H 1.1384 0.8136 -0.0820 0.022 Uiso 1 1 calc R . .
C10 C 1.2136(7) 0.7583(7) -0.0026(4) 0.025(3) Uani 1 1 d . . .
C11 C 1.0521(6) 0.6132(7) -0.0279(4) 0.016(3) Uani 1 1 d . . .
H11A H 1.0652 0.5818 -0.0522 0.020 Uiso 1 1 calc R . .
H11B H 1.0095 0.6189 -0.0316 0.020 Uiso 1 1 calc R . .
C12 C 1.2052(6) 0.6144(7) -0.0061(4) 0.023(3) Uani 1 1 d . . .
H12A H 1.2468 0.6188 0.0029 0.027 Uiso 1 1 calc R . .
H12B H 1.2022 0.5824 -0.0325 0.027 Uiso 1 1 calc R . .
C13 C 1.0346(6) 0.5806(7) 0.0499(4) 0.022(3) Uani 1 1 d . . .
C14 C 1.1108(6) 0.4937(7) 0.0685(4) 0.022(3) Uani 1 1 d . . .
H14 H 1.1040 0.4375 0.0677 0.027 Uiso 1 1 calc R . .
C15 C 1.1208(6) 0.5280(7) 0.0216(4) 0.025(3) Uani 1 1 d . . .
H15 H 1.1268 0.4877 -0.0006 0.030 Uiso 1 1 calc R . .
C16 C 1.2020(6) 0.5602(8) 0.0695(4) 0.027(3) Uani 1 1 d . . .
C17 C 1.0273(6) 0.5171(8) 0.1215(4) 0.033(4) Uani 1 1 d . . .
H17A H 1.0227 0.4613 0.1237 0.040 Uiso 1 1 calc R . .
H17B H 0.9881 0.5398 0.1182 0.040 Uiso 1 1 calc R . .
C18 C 1.1833(7) 0.4754(8) 0.1340(4) 0.032(4) Uani 1 1 d . . .
H18A H 1.1691 0.4223 0.1332 0.038 Uiso 1 1 calc R . .
H18B H 1.2262 0.4735 0.1358 0.038 Uiso 1 1 calc R . .
C19 C 1.0305(6) 0.5978(8) 0.1884(4) 0.024(3) Uani 1 1 d . . .
C20 C 1.1042(6) 0.5404(7) 0.2343(4) 0.023(3) Uani 1 1 d . . .
H20 H 1.0991 0.5027 0.2581 0.028 Uiso 1 1 calc R . .
C21 C 1.1035(6) 0.5002(8) 0.1884(5) 0.031(4) Uani 1 1 d . . .
H21 H 1.0932 0.4451 0.1901 0.037 Uiso 1 1 calc R . .
C22 C 1.1981(6) 0.5549(7) 0.2015(5) 0.026(3) Uani 1 1 d . . .
C23 C 1.0309(6) 0.6366(8) 0.2666(4) 0.029(3) Uani 1 1 d . . .
H23A H 1.0377 0.6061 0.2933 0.035 Uiso 1 1 calc R . .
H23B H 0.9884 0.6405 0.2613 0.035 Uiso 1 1 calc R . .
C24 C 1.1871(7) 0.6221(7) 0.2721(4) 0.031(4) Uani 1 1 d . . .
H24A H 1.2298 0.6244 0.2708 0.037 Uiso 1 1 calc R . .
H24B H 1.1778 0.5985 0.3000 0.037 Uiso 1 1 calc R . .
C25 C 1.0265(6) 0.7780(9) 0.2576(4) 0.033(3) Uani 1 1 d . . .
C26 C 1.1171(6) 0.8182(8) 0.2921(4) 0.025(3) Uani 1 1 d . . .
H26 H 1.1214 0.8422 0.3213 0.030 Uiso 1 1 calc R . .
C27 C 1.1131(6) 0.7294(7) 0.2951(4) 0.020(3) Uani 1 1 d . . .
H27 H 1.1162 0.7115 0.3258 0.024 Uiso 1 1 calc R . .
C28 C 1.1956(6) 0.7602(7) 0.2565(4) 0.019(3) Uani 1 1 d . . .
C29 C 1.0413(7) 0.9193(9) 0.2636(4) 0.033(4) Uani 1 1 d . . .
H29A H 1.0537 0.9473 0.2902 0.040 Uiso 1 1 calc R . .
H29B H 0.9984 0.9196 0.2617 0.040 Uiso 1 1 calc R . .
C30 C 1.1943(6) 0.9056(7) 0.2600(4) 0.022(3) Uani 1 1 d . . .
H30A H 1.1889 0.9375 0.2859 0.026 Uiso 1 1 calc R . .
H30B H 1.2365 0.8995 0.2567 0.026 Uiso 1 1 calc R . .
C31 C 1.0312(6) 0.9533(9) 0.1855(4) 0.031(4) Uani 1 1 d . . .
C32 C 1.1146(6) 1.0308(7) 0.1760(4) 0.027(3) Uani 1 1 d . . .
H32 H 1.1092 1.0873 0.1759 0.032 Uiso 1 1 calc R . .
C33 C 1.1168(6) 0.9986(7) 0.2224(4) 0.027(3) Uani 1 1 d . . .
H33 H 1.1226 1.0399 0.2444 0.032 Uiso 1 1 calc R . .
C34 C 1.2012(6) 0.9589(7) 0.1855(4) 0.017(3) Uani 1 1 d . . .
C35 C 1.0365(6) 1.0107(7) 0.1131(4) 0.022(3) Uani 1 1 d . . .
H35A H 0.9960 0.9919 0.1120 0.027 Uiso 1 1 calc R . .
H35B H 1.0351 1.0668 0.1103 0.027 Uiso 1 1 calc R . .
C36 C 1.1926(7) 1.0428(7) 0.1200(5) 0.034(4) Uani 1 1 d . . .
H36A H 1.2355 1.0405 0.1225 0.041 Uiso 1 1 calc R . .
H36B H 1.1816 1.0972 0.1193 0.041 Uiso 1 1 calc R . .
C37 C 0.7169(6) 0.9204(7) 0.2183(4) 0.019(3) Uani 1 1 d . . .
C38 C 0.6370(6) 0.9822(8) 0.2525(5) 0.032(4) Uani 1 1 d . . .
H38 H 0.6379 1.0213 0.2760 0.039 Uiso 1 1 calc R . .
C39 C 0.6436(6) 1.0185(8) 0.2066(5) 0.030(4) Uani 1 1 d . . .
H39 H 0.6545 1.0735 0.2086 0.036 Uiso 1 1 calc R . .
C40 C 0.5500(6) 0.9642(8) 0.2112(5) 0.030(3) Uani 1 1 d . . .
C41 C 0.7041(6) 0.8932(8) 0.2977(4) 0.024(3) Uani 1 1 d . . .
H41A H 0.6935 0.9276 0.3215 0.029 Uiso 1 1 calc R . .
H41B H 0.7468 0.8880 0.2991 0.029 Uiso 1 1 calc R . .
C42 C 0.5519(7) 0.9073(8) 0.2849(4) 0.030(3) Uani 1 1 d . . .
H42A H 0.5094 0.9075 0.2794 0.036 Uiso 1 1 calc R . .
H42B H 0.5608 0.9370 0.3116 0.036 Uiso 1 1 calc R . .
C43 C 0.7050(7) 0.7533(7) 0.2950(5) 0.027(3) Uani 1 1 d . . .
C44 C 0.6194(6) 0.7144(8) 0.3220(4) 0.029(3) Uani 1 1 d . . .
H44 H 0.6131 0.6937 0.3516 0.034 Uiso 1 1 calc R . .
C45 C 0.6219(6) 0.8036(8) 0.3215(4) 0.029(3) Uani 1 1 d . . .
H45 H 0.6179 0.8255 0.3510 0.034 Uiso 1 1 calc R . .
C46 C 0.5428(7) 0.7615(7) 0.2743(4) 0.027(3) Uani 1 1 d . . .
C47 C 0.6985(7) 0.6160(7) 0.3041(4) 0.026(3) Uani 1 1 d . . .
H47A H 0.6848 0.5866 0.3290 0.031 Uiso 1 1 calc R . .
H47B H 0.7412 0.6192 0.3073 0.031 Uiso 1 1 calc R . .
C48 C 0.5455(7) 0.6191(8) 0.2814(5) 0.033(4) Uani 1 1 d . . .
H48A H 0.5482 0.5884 0.3083 0.039 Uiso 1 1 calc R . .
H48B H 0.5041 0.6229 0.2720 0.039 Uiso 1 1 calc R . .
C49 C 0.7181(6) 0.5769(8) 0.2266(4) 0.028(3) Uani 1 1 d . . .
C50 C 0.6376(6) 0.4912(8) 0.2139(5) 0.029(3) Uani 1 1 d . . .
H50 H 0.6458 0.4358 0.2183 0.035 Uiso 1 1 calc R . .
C51 C 0.6293(6) 0.5301(7) 0.2572(5) 0.025(3) Uani 1 1 d . . .
H51 H 0.6227 0.4931 0.2811 0.031 Uiso 1 1 calc R . .
C52 C 0.5480(7) 0.5548(8) 0.2100(5) 0.036(4) Uani 1 1 d . . .
C53 C 0.7209(7) 0.5036(8) 0.1586(4) 0.029(3) Uani 1 1 d . . .
H53A H 0.7232 0.4474 0.1600 0.035 Uiso 1 1 calc R . .
H53B H 0.7609 0.5239 0.1603 0.035 Uiso 1 1 calc R . .
C54 C 0.5646(7) 0.4619(8) 0.1485(4) 0.031(4) Uani 1 1 d . . .
H54A H 0.5217 0.4640 0.1460 0.037 Uiso 1 1 calc R . .
H54B H 0.5759 0.4077 0.1508 0.037 Uiso 1 1 calc R . .
C55 C 0.7224(6) 0.5715(7) 0.0888(4) 0.024(3) Uani 1 1 d . . .
C56 C 0.6456(6) 0.5130(8) 0.0469(4) 0.028(3) Uani 1 1 d . . .
H56 H 0.6478 0.4723 0.0244 0.034 Uiso 1 1 calc R . .
C57 C 0.6462(7) 0.4801(8) 0.0925(5) 0.031(4) Uani 1 1 d . . .
H57 H 0.6558 0.4246 0.0927 0.038 Uiso 1 1 calc R . .
C58 C 0.5547(8) 0.5347(8) 0.0783(5) 0.039(4) Uani 1 1 d . . .
C59 C 0.7200(6) 0.6040(9) 0.0082(4) 0.029(3) Uani 1 1 d . . .
H59A H 0.7628 0.6074 0.0117 0.035 Uiso 1 1 calc R . .
H59B H 0.7107 0.5727 -0.0178 0.035 Uiso 1 1 calc R . .
C60 C 0.5652(8) 0.5966(8) 0.0054(5) 0.039(4) Uani 1 1 d . . .
H60A H 0.5735 0.5683 -0.0213 0.047 Uiso 1 1 calc R . .
H60B H 0.5225 0.5995 0.0074 0.047 Uiso 1 1 calc R . .
C61 C 0.7289(7) 0.7449(8) 0.0131(5) 0.030(3) Uani 1 1 d . . .
C62 C 0.6390(7) 0.7852(8) -0.0247(5) 0.032(4) Uani 1 1 d . . .
H62 H 0.6344 0.8047 -0.0550 0.038 Uiso 1 1 calc R . .
C63 C 0.6411(6) 0.6962(8) -0.0217(4) 0.028(3) Uani 1 1 d . . .
H63 H 0.6390 0.6731 -0.0513 0.034 Uiso 1 1 calc R . .
C64 C 0.5582(7) 0.7365(10) 0.0144(5) 0.040(4) Uani 1 1 d . . .
C65 C 0.7164(7) 0.8848(8) 0.0008(5) 0.033(4) Uani 1 1 d . . .
H65A H 0.7041 0.9120 -0.0261 0.039 Uiso 1 1 calc R . .
H65B H 0.7593 0.8831 0.0022 0.039 Uiso 1 1 calc R . .
C66 C 0.5636(6) 0.8810(8) 0.0064(4) 0.028(3) Uani 1 1 d . . .
H66A H 0.5214 0.8771 0.0104 0.033 Uiso 1 1 calc R . .
H66B H 0.5693 0.9087 -0.0209 0.033 Uiso 1 1 calc R . .
C67 C 0.7259(6) 0.9244(8) 0.0800(4) 0.025(3) Uani 1 1 d . . .
C68 C 0.6461(7) 1.0117(7) 0.0838(5) 0.032(4) Uani 1 1 d . . .
H68 H 0.6538 1.0674 0.0809 0.038 Uiso 1 1 calc R . .
C69 C 0.6420(6) 0.9730(8) 0.0402(5) 0.028(3) Uani 1 1 d . . .
H69 H 0.6380 1.0106 0.0160 0.033 Uiso 1 1 calc R . .
C70 C 0.5577(6) 0.9483(9) 0.0799(5) 0.033(4) Uani 1 1 d . . .
C71 C 0.7218(6) 0.9967(8) 0.1501(4) 0.025(3) Uani 1 1 d . . .
H71A H 0.7627 0.9799 0.1531 0.030 Uiso 1 1 calc R . .
H71B H 0.7215 1.0530 0.1505 0.030 Uiso 1 1 calc R . .
C72 C 0.5693(7) 1.0407(7) 0.1413(5) 0.032(4) Uani 1 1 d . . .
H72A H 0.5849 1.0931 0.1402 0.039 Uiso 1 1 calc R . .
H72B H 0.5265 1.0443 0.1385 0.039 Uiso 1 1 calc R . .

loop_
_atom_site_aniso_label
_atom_site_aniso_U_11
_atom_site_aniso_U_22
_atom_site_aniso_U_33
_atom_site_aniso_U_23
_atom_site_aniso_U_13
_atom_site_aniso_U_12
Lu1 0.0118(3) 0.0205(3) 0.0166(3) -0.0014(2) 0.0005(2) 0.0003(2)
Lu2 0.0131(3) 0.0231(3) 0.0201(3) -0.0031(2) 0.0009(2) -0.0003(2)
Lu3 0.0090(3) 0.0327(4) 0.0176(3) 0.0023(2) -0.0005(2) -0.0009(2)
Re1 0.0250(4) 0.0414(4) 0.0338(4) -0.0006(3) -0.0030(3) -0.0007(3)
Re2 0.0125(3) 0.0199(3) 0.0216(3) 0.0011(2) -0.0009(2) -0.0012(2)
Re3 0.0286(4) 0.0416(4) 0.0172(3) -0.0006(2) -0.0008(2) 0.0017(3)
Re4 0.0271(4) 0.0251(3) 0.0245(3) -0.0008(2) -0.0024(2) 0.0030(3)
Re5 0.0549(7) 0.1313(10) 0.0662(7) 0.0031(5) -0.0012(5) 0.0041(6)
Re6 0.0348(4) 0.0486(4) 0.0323(4) 0.0079(3) -0.0073(3) -0.0057(3)
O1 0.021(6) 0.026(5) 0.016(4) -0.004(4) -0.005(4) -0.006(4)
O2 0.026(7) 0.047(6) 0.052(7) 0.007(5) -0.016(5) -0.011(5)
O3 0.004(5) 0.015(4) 0.022(5) -0.008(3) 0.002(4) 0.001(3)
O4 0.035(7) 0.058(7) 0.029(6) -0.005(5) -0.015(5) 0.008(5)
O5 0.015(5) 0.020(5) 0.026(5) 0.003(4) 0.005(4) 0.007(4)
O6 0.021(7) 0.087(9) 0.051(7) 0.015(6) -0.020(5) -0.018(6)
O7 0.019(6) 0.053(6) 0.024(5) -0.004(4) 0.003(4) 0.001(5)
O8 0.012(6) 0.022(5) 0.048(6) 0.001(4) -0.004(4) 0.001(4)
O9 0.029(6) 0.053(6) 0.016(5) -0.020(5) 0.006(4) 0.003(5)
O10 0.018(6) 0.017(5) 0.030(5) 0.012(4) 0.009(4) 0.006(4)
O11 0.022(6) 0.053(6) 0.018(5) 0.003(4) -0.005(4) 0.000(5)
O12 0.020(6) 0.027(5) 0.035(5) -0.005(4) -0.001(4) -0.001(4)
O13 0.013(5) 0.024(5) 0.034(5) -0.003(4) 0.006(4) 0.002(4)
O14 0.006(5) 0.023(5) 0.060(7) -0.003(4) 0.007(5) -0.001(4)
O15 0.013(5) 0.039(6) 0.011(4) 0.005(4) -0.003(4) 0.005(4)
O16 0.022(6) 0.036(6) 0.041(6) -0.008(4) -0.004(5) 0.003(4)
O17 0.012(6) 0.034(5) 0.039(6) 0.001(4) 0.008(4) -0.005(4)
O18 0.012(6) 0.036(6) 0.065(7) 0.002(5) -0.006(5) 0.006(5)
O19 0.024(6) 0.037(6) 0.027(5) -0.001(4) 0.003(4) 0.001(4)
O20 0.022(6) 0.040(6) 0.048(7) 0.002(5) -0.002(5) 0.005(5)
O21 0.011(5) 0.047(6) 0.019(5) 0.004(4) -0.002(4) 0.006(4)
O22 0.023(7) 0.052(7) 0.066(8) 0.013(6) 0.011(6) -0.009(5)
O23 0.017(6) 0.033(5) 0.033(5) -0.004(4) -0.003(4) 0.006(4)
O24 0.018(7) 0.086(9) 0.049(7) -0.032(6) 0.014(5) -0.025(6)
O25 0.020(5) 0.039(5) 0.023(5) 0.001(4) 0.001(4) -0.001(4)
O26 0.092(8) 0.073(7) 0.085(8) -0.022(6) -0.026(7) -0.002(7)
O27 0.063(8) 0.109(8) 0.051(6) -0.018(6) 0.001(6) 0.007(7)
O28 0.088(9) 0.103(9) 0.101(9) 0.022(7) -0.010(7) -0.024(7)
O29 0.019(6) 0.046(6) 0.018(5) -0.005(4) -0.014(4) 0.003(4)
O30 0.093(12) 0.046(7) 0.086(10) -0.021(7) -0.009(8) 0.037(7)
O31 0.072(10) 0.061(8) 0.068(9) 0.012(7) -0.025(7) -0.035(7)
O32 0.044(9) 0.123(12) 0.030(7) 0.004(6) 0.017(6) -0.020(7)
O33 0.026(6) 0.041(6) 0.036(6) -0.003(5) -0.006(5) 0.000(5)
O34 0.018(6) 0.037(6) 0.040(6) 0.001(5) 0.003(5) 0.005(4)
O35 0.025(6) 0.044(6) 0.031(6) -0.012(5) -0.009(4) -0.006(5)
O36 0.027(6) 0.028(5) 0.026(5) -0.003(4) -0.002(4) -0.003(4)
O37 0.024(7) 0.099(9) 0.025(6) -0.002(6) 0.003(5) -0.010(6)
O38 0.026(7) 0.023(5) 0.062(7) -0.004(5) 0.020(5) -0.005(4)
O39 0.003(5) 0.061(8) 0.062(8) 0.008(5) 0.011(5) 0.001(5)
O40 0.024(6) 0.028(5) 0.044(6) -0.002(4) 0.018(5) 0.006(4)
O41 0.042(7) 0.100(8) 0.067(7) -0.036(6) -0.002(6) -0.013(6)
O42 0.034(7) 0.035(6) 0.042(6) 0.001(5) -0.008(5) -0.005(5)
O43 0.055(8) 0.034(6) 0.043(6) 0.006(5) -0.012(6) 0.002(5)
O44 0.048(9) 0.068(8) 0.063(8) -0.021(7) 0.007(6) -0.011(7)
O45 0.056(7) 0.113(8) 0.053(6) 0.034(6) 0.002(6) -0.023(6)
O46 0.040(8) 0.050(7) 0.052(7) 0.020(5) -0.021(6) 0.000(6)
O47 0.058(9) 0.054(7) 0.042(7) -0.012(5) -0.012(6) 0.012(6)
O48 0.059(9) 0.041(6) 0.050(7) 0.013(5) -0.015(6) -0.017(6)
O49 0.091(10) 0.038(6) 0.028(6) 0.000(5) -0.022(6) 0.028(6)
O50 0.045(7) 0.043(6) 0.023(5) 0.008(4) 0.010(5) -0.001(5)
O51 0.028(7) 0.101(10) 0.024(6) -0.001(5) -0.005(5) -0.021(6)
O52 0.041(8) 0.075(8) 0.027(6) -0.007(5) 0.021(5) -0.004(6)
O53 0.039(3) 0.039(3) 0.039(3) -0.0006(10) 0.0014(10) 0.0001(10)
O54 0.034(7) 0.051(7) 0.045(7) -0.001(5) 0.005(5) 0.009(5)
O55 0.030(7) 0.079(8) 0.024(6) -0.004(5) -0.003(5) 0.013(6)
O56 0.026(7) 0.052(7) 0.039(6) -0.009(5) -0.006(5) -0.003(5)
O57 0.082(8) 0.065(7) 0.122(9) 0.015(7) 0.016(7) 0.024(7)
O58 0.099(9) 0.114(9) 0.084(8) 0.006(7) -0.002(7) -0.012(7)
O59 0.030(6) 0.096(8) 0.055(7) -0.005(6) 0.006(5) -0.026(5)
O60 0.103(13) 0.047(8) 0.088(10) 0.025(7) 0.022(9) 0.022(8)
O61 0.100(6) 0.099(6) 0.100(6) 0.006(5) 0.012(5) 0.002(5)
O62 0.099(4) 0.099(4) 0.099(4) 0.0001(10) 0.0041(10) -0.0003(10)
O63 0.093(6) 0.096(6) 0.085(5) -0.001(5) 0.000(5) -0.005(5)
O64 0.072(6) 0.086(6) 0.078(6) 0.006(5) 0.002(5) -0.010(5)
O65 0.029(6) 0.037(6) 0.030(5) -0.011(4) 0.001(5) -0.007(5)
O66 0.072(9) 0.027(6) 0.039(6) 0.002(5) 0.008(6) 0.000(6)
O67 0.022(6) 0.031(5) 0.032(5) 0.003(4) 0.009(4) 0.001(4)
O68 0.028(6) 0.030(5) 0.023(5) 0.001(4) -0.006(4) 0.001(4)
O69 0.047(8) 0.032(6) 0.048(7) -0.012(5) 0.031(6) -0.006(5)
O70 0.025(6) 0.040(6) 0.035(6) 0.004(5) 0.021(5) 0.003(5)
O71 0.044(4) 0.045(4) 0.044(4) -0.0002(10) 0.0018(10) -0.0001(10)
O72 0.036(4) 0.036(4) 0.036(4) 0.0000(10) 0.0016(10) 0.0001(10)
O73 0.047(4) 0.047(4) 0.047(4) 0.0000(10) 0.0022(10) 0.0006(10)
O74 0.072(12) 0.101(12) 0.102(12) -0.008(9) 0.021(9) -0.028(9)
O75 0.069(18) 0.038(12) 0.024(11) 0.005(9) -0.003(11) 0.023(11)
N1 0.022(7) 0.028(6) 0.014(5) -0.008(4) -0.008(5) -0.004(5)
N2 0.008(6) 0.028(6) 0.021(6) -0.005(5) 0.000(5) -0.007(5)
N3 0.015(7) 0.042(7) 0.034(7) -0.006(5) -0.013(5) 0.000(5)
N4 0.018(7) 0.027(6) 0.035(7) 0.003(5) -0.021(5) 0.000(5)
N5 0.022(7) 0.020(6) 0.018(6) -0.001(4) 0.007(5) -0.006(5)
N6 0.013(6) 0.024(6) 0.023(6) -0.005(5) 0.004(5) 0.004(5)
N7 0.024(7) 0.029(6) 0.025(6) 0.001(5) 0.000(5) -0.002(5)
N8 0.015(7) 0.033(6) 0.027(6) 0.001(5) -0.007(5) 0.008(5)
N9 0.014(6) 0.020(5) 0.016(5) -0.003(4) -0.002(4) 0.001(5)
N10 0.018(7) 0.025(6) 0.019(6) 0.009(4) 0.009(5) -0.001(5)
N11 0.013(6) 0.031(6) 0.028(5) 0.009(4) -0.005(4) 0.004(4)
N12 0.011(7) 0.050(8) 0.021(6) 0.008(5) -0.006(5) -0.003(5)
N13 0.024(8) 0.048(7) 0.018(6) 0.005(5) -0.006(5) -0.002(6)
N14 0.017(7) 0.051(8) 0.033(7) 0.002(6) -0.004(5) -0.018(6)
N15 0.016(7) 0.026(6) 0.030(6) 0.012(5) -0.002(5) -0.012(5)
N16 0.021(7) 0.028(6) 0.035(7) 0.010(5) 0.000(5) -0.003(5)
N17 0.025(8) 0.054(8) 0.012(6) 0.001(5) -0.001(5) 0.006(6)
N18 0.020(7) 0.032(6) 0.025(6) -0.013(5) -0.012(5) 0.009(5)
N19 0.021(7) 0.039(7) 0.009(5) -0.005(5) -0.001(5) 0.005(5)
N20 0.013(7) 0.039(7) 0.022(6) 0.014(5) 0.010(5) 0.009(5)
N21 0.029(8) 0.039(7) 0.019(6) -0.006(5) -0.006(5) 0.012(6)
N22 0.019(6) 0.037(6) 0.021(5) -0.010(4) -0.013(4) 0.005(5)
N23 0.021(7) 0.025(6) 0.028(6) -0.002(5) -0.004(5) -0.004(5)
N24 0.019(7) 0.014(5) 0.028(6) -0.004(4) -0.004(5) 0.007(5)
N25 0.008(7) 0.039(7) 0.049(8) -0.014(6) 0.004(6) -0.006(5)
N26 0.016(7) 0.028(6) 0.037(7) -0.008(5) 0.008(5) 0.001(5)
N27 0.020(7) 0.035(7) 0.033(7) 0.002(5) -0.005(5) 0.003(5)
N28 0.009(7) 0.015(6) 0.050(7) -0.008(5) -0.006(5) -0.002(5)
N29 0.028(8) 0.030(6) 0.020(6) -0.015(5) 0.000(5) 0.002(5)
N30 0.016(6) 0.028(6) 0.011(5) 0.009(4) -0.004(4) 0.009(5)
N31 0.013(7) 0.050(8) 0.033(7) -0.016(6) -0.005(5) -0.009(6)
N32 0.017(7) 0.036(7) 0.021(6) 0.003(5) -0.002(5) 0.003(5)
N33 0.013(7) 0.032(6) 0.029(6) 0.013(5) 0.000(5) 0.007(5)
N34 0.019(7) 0.027(6) 0.038(7) -0.004(5) -0.002(6) 0.004(5)
N35 0.022(7) 0.024(6) 0.039(7) 0.006(5) 0.005(5) 0.014(5)
N36 0.025(8) 0.034(7) 0.030(7) -0.005(5) 0.004(5) -0.008(6)
N37 0.025(8) 0.017(6) 0.039(7) -0.005(5) -0.007(6) 0.003(5)
N38 0.026(8) 0.037(7) 0.031(7) -0.003(5) -0.001(6) 0.003(6)
N39 0.024(8) 0.031(7) 0.049(8) 0.006(6) 0.004(6) 0.005(6)
N40 0.006(6) 0.027(6) 0.045(7) 0.003(5) 0.005(5) 0.001(5)
N41 0.020(7) 0.033(7) 0.031(7) -0.014(5) 0.000(5) -0.006(5)
N42 0.015(7) 0.056(8) 0.026(6) 0.019(6) 0.002(5) 0.011(6)
N43 0.020(7) 0.038(7) 0.020(6) -0.002(5) 0.005(5) -0.001(5)
N44 0.014(7) 0.040(7) 0.030(7) 0.003(5) 0.006(5) 0.005(5)
N45 0.019(7) 0.037(7) 0.031(7) 0.002(5) 0.005(5) -0.012(5)
N46 0.009(7) 0.035(7) 0.047(8) 0.006(6) -0.006(6) 0.000(5)
N47 0.014(7) 0.030(6) 0.050(8) -0.001(6) 0.004(6) -0.006(5)
N48 0.019(8) 0.035(7) 0.048(8) -0.001(6) 0.006(6) -0.003(6)
N49 0.016(3) 0.016(3) 0.016(3) -0.0003(10) 0.0007(10) -0.0005(10)
N50 0.019(3) 0.018(3) 0.019(3) 0.0000(10) 0.0009(10) -0.0002(10)
N51 0.014(2) 0.014(2) 0.013(2) -0.0010(10) 0.0009(10) -0.0005(10)
C1 0.018(8) 0.025(7) 0.017(6) -0.005(5) 0.002(6) 0.000(6)
C2 0.029(9) 0.024(7) 0.030(8) 0.012(6) -0.008(7) -0.016(6)
C3 0.025(9) 0.020(7) 0.021(7) -0.010(5) -0.003(6) -0.008(6)
C4 0.033(10) 0.034(8) 0.026(8) 0.010(6) -0.009(7) -0.003(7)
C5 0.010(7) 0.021(7) 0.020(7) 0.002(5) -0.002(5) 0.005(5)
C6 0.019(9) 0.042(9) 0.037(9) -0.014(7) 0.003(7) -0.006(7)
C7 0.027(8) 0.012(6) 0.013(6) 0.001(4) -0.009(5) 0.001(5)
C8 0.018(8) 0.026(7) 0.010(6) -0.003(5) 0.003(5) -0.001(6)
C9 0.015(8) 0.020(7) 0.021(7) 0.004(5) 0.004(5) -0.008(6)
C10 0.021(8) 0.032(8) 0.022(7) -0.001(5) 0.007(6) -0.012(6)
C11 0.019(8) 0.023(7) 0.007(6) 0.002(5) -0.001(5) -0.004(6)
C12 0.016(8) 0.025(7) 0.027(7) -0.003(6) -0.005(6) -0.001(6)
C13 0.018(8) 0.018(7) 0.030(7) -0.001(5) -0.005(6) -0.011(6)
C14 0.013(8) 0.021(7) 0.033(8) -0.002(6) -0.003(6) 0.003(6)
C15 0.024(9) 0.025(7) 0.026(7) 0.003(6) -0.002(6) 0.021(6)
C16 0.010(8) 0.035(8) 0.034(8) 0.010(6) -0.011(6) -0.002(6)
C17 0.025(9) 0.029(8) 0.043(9) 0.010(6) -0.020(7) 0.001(6)
C18 0.026(9) 0.029(8) 0.040(9) 0.010(6) -0.004(7) 0.002(6)
C19 0.017(8) 0.035(8) 0.020(7) 0.014(6) 0.002(6) -0.003(6)
C20 0.025(9) 0.025(7) 0.019(7) 0.008(5) -0.002(6) -0.003(6)
C21 0.010(8) 0.037(8) 0.044(9) 0.016(7) -0.011(7) -0.009(6)
C22 0.028(9) 0.004(6) 0.045(9) 0.006(5) -0.010(7) 0.003(6)
C23 0.014(8) 0.054(9) 0.019(7) 0.000(6) 0.003(6) -0.009(7)
C24 0.039(10) 0.028(8) 0.026(8) 0.017(6) -0.002(7) -0.007(7)
C25 0.019(7) 0.057(7) 0.022(6) 0.000(6) 0.008(5) 0.001(6)
C26 0.013(8) 0.046(9) 0.016(7) -0.004(6) 0.003(5) 0.007(6)
C27 0.014(6) 0.032(6) 0.015(5) 0.004(5) -0.002(5) -0.006(5)
C28 0.022(8) 0.022(7) 0.012(6) -0.007(5) -0.005(5) 0.010(6)
C29 0.022(9) 0.066(11) 0.011(7) -0.008(6) -0.006(6) 0.014(7)
C30 0.013(8) 0.035(8) 0.017(7) -0.002(5) 0.002(5) -0.005(6)
C31 0.018(9) 0.056(10) 0.019(7) -0.003(6) -0.002(6) 0.014(7)
C32 0.024(9) 0.013(6) 0.041(8) -0.003(6) -0.017(7) 0.006(6)
C33 0.027(9) 0.018(7) 0.035(8) -0.018(6) -0.006(7) 0.013(6)
C34 0.017(3) 0.017(3) 0.017(3) -0.0003(10) 0.0005(10) -0.0004(10)
C35 0.022(3) 0.023(3) 0.022(3) 0.0001(10) 0.0006(10) 0.0006(10)
C36 0.041(11) 0.018(7) 0.043(9) -0.005(6) -0.012(7) -0.004(7)
C37 0.012(8) 0.014(6) 0.031(7) -0.004(5) 0.002(6) -0.004(5)
C38 0.018(9) 0.024(8) 0.056(10) -0.010(7) 0.010(7) -0.003(6)
C39 0.018(9) 0.022(7) 0.048(9) -0.013(6) -0.012(7) 0.009(6)
C40 0.022(9) 0.029(8) 0.038(8) -0.017(6) 0.004(7) -0.003(6)
C41 0.005(8) 0.036(8) 0.031(8) -0.005(6) 0.002(6) -0.009(6)
C42 0.021(9) 0.038(8) 0.033(8) -0.012(6) 0.011(7) 0.000(7)
C43 0.024(9) 0.036(8) 0.021(7) 0.005(6) -0.010(6) -0.003(6)
C44 0.022(9) 0.035(8) 0.028(8) 0.008(6) -0.008(6) 0.003(7)
C45 0.034(9) 0.040(8) 0.012(6) -0.014(6) -0.004(6) -0.001(7)
C46 0.039(10) 0.017(7) 0.025(7) 0.012(5) -0.004(7) 0.012(6)
C47 0.032(9) 0.031(8) 0.015(7) -0.001(5) -0.001(6) 0.015(7)
C48 0.021(9) 0.027(8) 0.051(10) 0.005(7) 0.009(7) -0.009(6)
C49 0.018(8) 0.031(8) 0.033(8) 0.015(6) -0.011(6) 0.011(6)
C50 0.011(8) 0.019(7) 0.057(10) 0.009(7) 0.004(7) -0.006(6)
C51 0.014(8) 0.026(7) 0.037(8) 0.007(6) 0.003(6) -0.002(6)
C52 0.025(10) 0.037(9) 0.047(9) 0.003(7) 0.000(7) -0.003(7)
C53 0.036(10) 0.026(7) 0.025(7) 0.000(6) -0.001(7) 0.011(7)
C54 0.040(10) 0.027(8) 0.025(7) -0.002(6) -0.002(7) -0.006(7)
C55 0.022(9) 0.029(7) 0.022(7) -0.005(6) 0.000(6) 0.014(6)
C56 0.009(8) 0.042(9) 0.032(8) -0.013(6) -0.002(6) 0.000(6)
C57 0.035(10) 0.016(7) 0.044(9) 0.001(6) 0.003(7) -0.011(6)
C58 0.057(12) 0.020(7) 0.040(9) -0.003(6) 0.003(8) -0.010(7)
C59 0.009(8) 0.064(10) 0.014(7) -0.006(6) 0.001(6) 0.009(7)
C60 0.053(12) 0.038(9) 0.027(8) -0.005(7) 0.002(8) -0.015(8)
C61 0.022(9) 0.041(9) 0.028(8) 0.001(6) 0.009(6) 0.002(6)
C62 0.030(9) 0.038(8) 0.026(7) 0.008(6) -0.015(6) -0.005(7)
C63 0.025(9) 0.042(8) 0.017(7) -0.010(6) -0.009(6) 0.011(7)
C64 0.025(10) 0.080(12) 0.016(7) -0.002(7) -0.002(6) -0.019(8)
C65 0.029(10) 0.033(8) 0.037(9) 0.004(6) 0.003(7) -0.005(7)
C66 0.008(8) 0.053(9) 0.022(7) -0.007(6) -0.008(6) -0.001(6)
C67 0.012(8) 0.039(8) 0.027(7) 0.006(6) 0.010(6) 0.001(6)
C68 0.036(10) 0.010(7) 0.051(9) 0.010(6) 0.021(8) 0.002(6)
C69 0.010(8) 0.035(8) 0.037(8) 0.017(6) -0.003(6) 0.000(6)
C70 0.009(8) 0.057(10) 0.033(8) -0.003(7) 0.001(6) -0.006(7)
C71 0.016(8) 0.026(7) 0.032(8) -0.003(6) -0.004(6) -0.007(6)
C72 0.022(9) 0.016(7) 0.058(10) -0.004(6) -0.001(7) 0.013(6)

loop_
_atom_type_symbol
_atom_type_description
_atom_type_scat_dispersion_real
_atom_type_scat_dispersion_imag
_atom_type_scat_source
C C 0.0033 0.0016 'International Tables Vol C Tables 4.2.6.8 and 6.1.1.4'
H H 0.0000 0.0000 'International Tables Vol C Tables 4.2.6.8 and 6.1.1.4'
N N 0.0061 0.0033 'International Tables Vol C Tables 4.2.6.8 and 6.1.1.4'
O O 0.0106 0.0060 'International Tables Vol C Tables 4.2.6.8 and 6.1.1.4'
Lu Lu -0.4720 5.8584 'International Tables Vol C Tables 4.2.6.8 and 6.1.1.4'
Re Re -1.0185 7.2310 'International Tables Vol C Tables 4.2.6.8 and 6.1.1.4'

loop_
_geom_angle_atom_site_label_1
_geom_angle_atom_site_label_2
_geom_angle_atom_site_label_3
_geom_angle
_geom_angle_site_symmetry_1
_geom_angle_site_symmetry_3
_geom_angle_publ_flag
O3 Lu1 O36 137.2(3) . . ?
O3 Lu1 O34 105.5(3) . . ?
O36 Lu1 O34 80.4(3) . . ?
O3 Lu1 O25 82.0(3) . . ?
O36 Lu1 O25 119.3(3) . . ?
O34 Lu1 O25 142.4(3) . . ?
O3 Lu1 O35 150.5(3) . . ?
O36 Lu1 O35 71.8(3) . . ?
O34 Lu1 O35 81.7(3) . . ?
O25 Lu1 O35 75.9(3) . . ?
O3 Lu1 O5 81.0(3) . . ?
O36 Lu1 O5 71.9(3) . . ?
O34 Lu1 O5 143.6(3) . . ?
O25 Lu1 O5 73.5(3) . . ?
O35 Lu1 O5 110.5(3) . . ?
O3 Lu1 O33 68.4(3) . . ?
O36 Lu1 O33 73.1(3) . . ?
O34 Lu1 O33 74.0(3) . . ?
O25 Lu1 O33 139.8(3) . . ?
O35 Lu1 O33 139.9(4) . . ?
O5 Lu1 O33 75.5(3) . . ?
O3 Lu1 O1 76.2(3) . . ?
O36 Lu1 O1 142.1(3) . . ?
O34 Lu1 O1 71.5(3) . . ?
O25 Lu1 O1 75.0(3) . . ?
O35 Lu1 O1 79.3(3) . . ?
O5 Lu1 O1 143.1(3) . . ?
O33 Lu1 O1 120.5(3) . . ?
O15 Lu2 O29 81.2(3) . . ?
O15 Lu2 O38 115.8(3) . . ?
O29 Lu2 O38 136.6(4) . . ?
O15 Lu2 O39 155.8(3) . . ?
O29 Lu2 O39 76.0(4) . . ?
O38 Lu2 O39 77.1(4) . . ?
O15 Lu2 O40 125.5(3) . . ?
O29 Lu2 O40 125.2(3) . . ?
O38 Lu2 O40 78.9(4) . . ?
O39 Lu2 O40 75.6(3) . . ?
O15 Lu2 O37 65.8(4) . . ?
O29 Lu2 O37 144.9(4) . . ?
O38 Lu2 O37 72.5(4) . . ?
O39 Lu2 O37 138.2(4) . . ?
O40 Lu2 O37 70.9(4) . . ?
O15 Lu2 O13 79.0(3) . . ?
O29 Lu2 O13 75.4(3) . . ?
O38 Lu2 O13 69.9(3) . . ?
O39 Lu2 O13 87.4(3) . . ?
O40 Lu2 O13 147.2(3) . . ?
O37 Lu2 O13 107.9(4) . . ?
O15 Lu2 O17 77.6(3) . . ?
O29 Lu2 O17 71.6(3) . . ?
O38 Lu2 O17 148.0(3) . . ?
O39 Lu2 O17 102.5(3) . . ?
O40 Lu2 O17 70.3(3) . . ?
O37 Lu2 O17 89.2(4) . . ?
O13 Lu2 O17 141.9(3) . . ?
O44 Lu3 O45 78.3(5) . . ?
O44 Lu3 O41 74.9(4) . . ?
O45 Lu3 O41 79.0(5) . . ?
O44 Lu3 O48 70.6(4) . . ?
O45 Lu3 O48 74.0(4) . . ?
O41 Lu3 O48 139.6(4) . . ?
O44 Lu3 O46 141.5(4) . . ?
O45 Lu3 O46 70.7(4) . . ?
O41 Lu3 O46 77.1(5) . . ?
O48 Lu3 O46 119.7(4) . . ?
O44 Lu3 O43 75.3(4) . . ?
O45 Lu3 O43 146.7(5) . . ?
O41 Lu3 O43 112.6(5) . . ?
O48 Lu3 O43 78.4(4) . . ?
O46 Lu3 O43 141.0(4) . . ?
O44 Lu3 O47 139.7(4) . . ?
O45 Lu3 O47 111.5(5) . . ?
O41 Lu3 O47 144.2(4) . . ?
O48 Lu3 O47 74.9(4) . . ?
O46 Lu3 O47 74.9(4) . . ?
O43 Lu3 O47 78.0(4) . . ?
O44 Lu3 O42 122.9(4) . . ?
O45 Lu3 O42 139.2(4) . . ?
O41 Lu3 O42 74.9(4) . . ?
O48 Lu3 O42 142.9(4) . . ?
O46 Lu3 O42 73.3(4) . . ?
O43 Lu3 O42 73.4(4) . . ?
O47 Lu3 O42 76.1(4) . . ?
O26 Re1 O27 109.8(7) . . ?
O26 Re1 O28 112.6(9) . . ?
O27 Re1 O28 103.0(8) . . ?
O26 Re1 O25 112.8(5) . . ?
O27 Re1 O25 109.4(6) . . ?
O28 Re1 O25 108.8(6) . . ?
O32 Re2 O31 109.8(6) . . ?
O32 Re2 O30 109.6(7) . . ?
O31 Re2 O30 110.9(8) . . ?
O32 Re2 O29 107.1(6) . . ?
O31 Re2 O29 110.4(5) . . ?
O30 Re2 O29 109.0(6) . . ?
O50 Re3 O51 109.6(5) . . ?
O50 Re3 O49 109.1(5) . . ?
O51 Re3 O49 108.5(6) . . ?
O50 Re3 O52 109.3(5) . . ?
O51 Re3 O52 109.2(5) . . ?
O49 Re3 O52 111.1(6) . . ?
O53 Re4 O54 110.1(5) . . ?
O53 Re4 O55 108.5(5) . . ?
O54 Re4 O55 108.6(5) . . ?
O53 Re4 O56 111.6(5) . . ?
O54 Re4 O56 109.1(5) . . ?
O55 Re4 O56 109.0(5) . . ?
O59 Re5 O57 121.4(7) . . ?
O59 Re5 O58 104.1(7) . . ?
O57 Re5 O58 111.9(8) . . ?
O59 Re5 O60 107.6(7) . . ?
O57 Re5 O60 109.3(7) . . ?
O58 Re5 O60 100.4(7) . . ?
O63 Re6 O62 112.7(6) . . ?
O63 Re6 O64 112.1(7) . . ?
O62 Re6 O64 110.3(6) . . ?
O63 Re6 O61 105.6(8) . . ?
O62 Re6 O61 107.2(6) . . ?
O64 Re6 O61 108.7(7) . . ?
C1 O1 Lu1 146.0(6) . . ?
C7 O3 Lu1 133.9(6) . . ?
C13 O5 Lu1 137.9(6) . . ?
C37 O13 Lu2 147.5(6) . . ?
C43 O15 Lu2 139.8(6) . . ?
C49 O17 Lu2 138.7(6) . . ?
Re1 O25 Lu1 150.0(5) . . ?
Re2 O29 Lu2 152.0(6) . . ?
C1 N1 C35 125.0(8) . . ?
C1 N1 C3 110.6(7) . . ?
C35 N1 C3 120.3(7) . . ?
C1 N2 C5 127.4(7) . . ?
C1 N2 C2 110.9(8) . . ?
C5 N2 C2 121.6(8) . . ?
C4 N3 C2 111.8(8) . . ?
C4 N3 C6 121.1(9) . . ?
C2 N3 C6 126.8(8) . . ?
C4 N4 C3 114.8(8) . . ?
C4 N4 C36 123.0(9) . . ?
C3 N4 C36 122.0(8) . . ?
C7 N5 C5 120.5(8) . . ?
C7 N5 C9 113.0(7) . . ?
C5 N5 C9 126.5(7) . . ?
C11 N6 C7 119.7(8) . . ?
C11 N6 C8 125.5(7) . . ?
C7 N6 C8 114.1(7) . . ?
C12 N7 C10 121.6(8) . . ?
C12 N7 C8 123.4(8) . . ?
C10 N7 C8 113.5(8) . . ?
C9 N8 C6 126.5(8) . . ?
C9 N8 C10 113.5(7) . . ?
C6 N8 C10 119.4(8) . . ?
C13 N9 C11 123.9(8) . . ?
C13 N9 C15 112.0(7) . . ?
C11 N9 C15 123.3(7) . . ?
C13 N10 C14 113.2(8) . . ?
C13 N10 C17 119.3(8) . . ?
C14 N10 C17 125.2(8) . . ?
C16 N11 C14 113.0(7) . . ?
C16 N11 C18 122.7(8) . . ?
C14 N11 C18 123.0(8) . . ?
C16 N12 C15 113.0(7) . . ?
C16 N12 C12 119.6(8) . . ?
C15 N12 C12 123.4(7) . . ?
C19 N13 C17 121.1(8) . . ?
C19 N13 C21 112.6(8) . . ?
C17 N13 C21 121.9(8) . . ?
C19 N14 C23 123.6(9) . . ?
C19 N14 C20 110.6(8) . . ?
C23 N14 C20 125.6(8) . . ?
C22 N15 C24 121.5(8) . . ?
C22 N15 C20 113.2(7) . . ?
C24 N15 C20 125.3(8) . . ?
C22 N16 C18 124.1(9) . . ?
C22 N16 C21 113.9(8) . . ?
C18 N16 C21 121.8(9) . . ?
C25 N17 C23 121.7(8) . . ?
C25 N17 C27 113.9(9) . . ?
C23 N17 C27 123.6(8) . . ?
C25 N18 C29 124.6(9) . . ?
C25 N18 C26 111.4(8) . . ?
C29 N18 C26 123.4(8) . . ?
C28 N19 C26 111.7(8) . . ?
C28 N19 C30 123.9(8) . . ?
C26 N19 C30 123.6(8) . . ?
C28 N20 C27 113.4(8) . . ?
C28 N20 C24 119.4(8) . . ?
C27 N20 C24 124.3(7) . . ?
C31 N21 C33 113.0(8) . . ?
C31 N21 C29 117.9(9) . . ?
C33 N21 C29 127.7(8) . . ?
C31 N22 C35 119.4(8) . . ?
C31 N22 C32 112.4(8) . . ?
C35 N22 C32 124.9(8) . . ?
C34 N23 C36 124.5(9) . . ?
C34 N23 C32 111.4(7) . . ?
C36 N23 C32 123.8(8) . . ?
C34 N24 C30 122.3(8) . . ?
C34 N24 C33 109.3(7) . . ?
C30 N24 C33 125.0(8) . . ?
C71 N25 C37 123.9(8) . . ?
C71 N25 C39 120.9(8) . . ?
C37 N25 C39 109.5(8) . . ?
C37 N26 C41 124.2(8) . . ?
C37 N26 C38 113.2(8) . . ?
C41 N26 C38 122.4(8) . . ?
C40 N27 C38 113.2(9) . . ?
C40 N27 C42 121.5(9) . . ?
C38 N27 C42 122.4(8) . . ?
C40 N28 C72 127.5(9) . . ?
C40 N28 C39 109.1(8) . . ?
C72 N28 C39 123.4(9) . . ?
C43 N29 C45 111.2(9) . . ?
C43 N29 C41 122.4(9) . . ?
C45 N29 C41 126.4(8) . . ?
C43 N30 C44 110.9(9) . . ?
C43 N30 C47 122.1(9) . . ?
C44 N30 C47 126.9(8) . . ?
C46 N31 C44 113.9(8) . . ?
C46 N31 C48 121.7(9) . . ?
C44 N31 C48 124.0(9) . . ?
C46 N32 C45 110.8(7) . . ?
C46 N32 C42 124.1(8) . . ?
C45 N32 C42 124.4(8) . . ?
C49 N33 C47 122.7(8) . . ?
C49 N33 C51 112.8(8) . . ?
C47 N33 C51 124.4(8) . . ?
C49 N34 C53 120.6(9) . . ?
C49 N34 C50 110.6(8) . . ?
C53 N34 C50 124.3(8) . . ?
C50 N35 C52 110.0(9) . . ?
C50 N35 C54 128.5(9) . . ?
C52 N35 C54 121.4(9) . . ?
C52 N36 C48 119.6(9) . . ?
C52 N36 C51 109.8(8) . . ?
C48 N36 C51 123.0(8) . . ?
C55 N37 C53 119.5(8) . . ?
C55 N37 C57 111.0(8) . . ?
C53 N37 C57 124.5(8) . . ?
C55 N38 C56 111.5(8) . . ?
C55 N38 C59 123.3(9) . . ?
C56 N38 C59 125.2(8) . . ?
C58 N39 C56 111.4(9) . . ?
C58 N39 C60 120.2(10) . . ?
C56 N39 C60 127.1(9) . . ?
C58 N40 C57 111.4(9) . . ?
C58 N40 C54 122.9(9) . . ?
C57 N40 C54 125.5(8) . . ?
C59 N41 C61 123.2(8) . . ?
C59 N41 C63 125.9(8) . . ?
C61 N41 C63 110.7(8) . . ?
C65 N42 C61 122.4(9) . . ?
C65 N42 C62 125.5(8) . . ?
C61 N42 C62 111.5(8) . . ?
C64 N43 C66 124.3(9) . . ?
C64 N43 C62 110.2(9) . . ?
C66 N43 C62 123.3(8) . . ?
C64 N44 C63 113.2(9) . . ?
C64 N44 C60 121.1(10) . . ?
C63 N44 C60 124.6(9) . . ?
C67 N45 C69 111.6(8) . . ?
C67 N45 C65 121.8(9) . . ?
C69 N45 C65 126.2(8) . . ?
C67 N46 C71 123.8(8) . . ?
C67 N46 C68 111.3(8) . . ?
C71 N46 C68 122.1(8) . . ?
C70 N47 C68 112.2(9) . . ?
C70 N47 C72 124.1(9) . . ?
C68 N47 C72 123.3(8) . . ?
C70 N48 C69 109.4(8) . . ?
C70 N48 C66 121.9(8) . . ?
C69 N48 C66 125.1(9) . . ?
O66 N49 O67 121.5(10) . . ?
O66 N49 O65 116.6(10) . . ?
O67 N49 O65 120.5(10) . . ?
O68 N50 O69 120.5(11) . . ?
O68 N50 O70 121.1(10) . . ?
O69 N50 O70 118.0(10) . . ?
O72 N51 O71 123(2) . . ?
O72 N51 O73 120(2) . . ?
O71 N51 O73 117.0(7) . . ?
O1 C1 N2 124.6(9) . . ?
O1 C1 N1 124.4(9) . . ?
N2 C1 N1 110.8(9) . . ?
N3 C2 N2 116.4(9) . . ?
N3 C2 C3 104.2(9) . . ?
N2 C2 C3 103.1(10) . . ?
N3 C2 H2 110.9 . . ?
N2 C2 H2 110.9 . . ?
C3 C2 H2 110.9 . . ?
N4 C3 N1 115.4(8) . . ?
N4 C3 C2 101.0(10) . . ?
N1 C3 C2 103.5(8) . . ?
N4 C3 H3 112.0 . . ?
N1 C3 H3 112.0 . . ?
C2 C3 H3 112.0 . . ?
O2 C4 N4 128.8(11) . . ?
O2 C4 N3 123.6(12) . . ?
N4 C4 N3 107.5(10) . . ?
N5 C5 N2 114.9(8) . . ?
N5 C5 H5A 108.5 . . ?
N2 C5 H5A 108.5 . . ?
N5 C5 H5B 108.5 . . ?
N2 C5 H5B 108.5 . . ?
H5A C5 H5B 107.5 . . ?
N8 C6 N3 115.0(10) . . ?
N8 C6 H6A 108.5 . . ?
N3 C6 H6A 108.5 . . ?
N8 C6 H6B 108.5 . . ?
N3 C6 H6B 108.5 . . ?
H6A C6 H6B 107.5 . . ?
O3 C7 N5 126.5(9) . . ?
O3 C7 N6 126.3(9) . . ?
N5 C7 N6 106.9(10) . . ?
N7 C8 N6 112.4(8) . . ?
N7 C8 C9 102.7(8) . . ?
N6 C8 C9 102.3(8) . . ?
N7 C8 H8 112.9 . . ?
N6 C8 H8 112.9 . . ?
C9 C8 H8 112.9 . . ?
N8 C9 N5 113.2(8) . . ?
N8 C9 C8 104.3(8) . . ?
N5 C9 C8 103.5(8) . . ?
N8 C9 H9 111.7 . . ?
N5 C9 H9 111.7 . . ?
C8 C9 H9 111.7 . . ?
O4 C10 N8 128.5(10) . . ?
O4 C10 N7 125.9(10) . . ?
N8 C10 N7 105.6(9) . . ?
N6 C11 N9 114.2(8) . . ?
N6 C11 H11A 108.7 . . ?
N9 C11 H11A 108.7 . . ?
N6 C11 H11B 108.7 . . ?
N9 C11 H11B 108.7 . . ?
H11A C11 H11B 107.6 . . ?
N7 C12 N12 111.7(9) . . ?
N7 C12 H12A 109.3 . . ?
N12 C12 H12A 109.3 . . ?
N7 C12 H12B 109.3 . . ?
N12 C12 H12B 109.3 . . ?
H12A C12 H12B 107.9 . . ?
O5 C13 N9 125.0(10) . . ?
O5 C13 N10 126.5(11) . . ?
N9 C13 N10 108.4(9) . . ?
N10 C14 N11 113.3(8) . . ?
N10 C14 C15 103.2(9) . . ?
N11 C14 C15 103.2(10) . . ?
N10 C14 H14 112.1 . . ?
N11 C14 H14 112.1 . . ?
C15 C14 H14 112.1 . . ?
N12 C15 N9 114.0(8) . . ?
N12 C15 C14 102.1(9) . . ?
N9 C15 C14 101.6(9) . . ?
N12 C15 H15 112.7 . . ?
N9 C15 H15 112.7 . . ?
C14 C15 H15 112.7 . . ?
O6 C16 N12 127.2(11) . . ?
O6 C16 N11 126.2(10) . . ?
N12 C16 N11 106.6(9) . . ?
N10 C17 N13 112.7(9) . . ?
N10 C17 H17A 109.1 . . ?
N13 C17 H17A 109.1 . . ?
N10 C17 H17B 109.1 . . ?
N13 C17 H17B 109.1 . . ?
H17A C17 H17B 107.8 . . ?
N16 C18 N11 114.7(9) . . ?
N16 C18 H18A 108.6 . . ?
N11 C18 H18A 108.6 . . ?
N16 C18 H18B 108.6 . . ?
N11 C18 H18B 108.6 . . ?
H18A C18 H18B 107.6 . . ?
O7 C19 N13 126.7(10) . . ?
O7 C19 N14 122.7(11) . . ?
N13 C19 N14 110.5(9) . . ?
N14 C20 N15 116.0(8) . . ?
N14 C20 C21 104.3(9) . . ?
N15 C20 C21 101.7(9) . . ?
N14 C20 H20 111.4 . . ?
N15 C20 H20 111.4 . . ?
C21 C20 H20 111.4 . . ?
N16 C21 N13 113.9(9) . . ?
N16 C21 C20 104.0(9) . . ?
N13 C21 C20 101.5(10) . . ?
N16 C21 H21 112.2 . . ?
N13 C21 H21 112.2 . . ?
C20 C21 H21 112.2 . . ?
O8 C22 N16 128.0(12) . . ?
O8 C22 N15 124.8(10) . . ?
N16 C22 N15 106.9(10) . . ?
N14 C23 N17 116.5(9) . . ?
N14 C23 H23A 108.2 . . ?
N17 C23 H23A 108.2 . . ?
N14 C23 H23B 108.2 . . ?
N17 C23 H23B 108.2 . . ?
H23A C23 H23B 107.3 . . ?
N15 C24 N20 112.3(9) . . ?
N15 C24 H24A 109.1 . . ?
N20 C24 H24A 109.1 . . ?
N15 C24 H24B 109.1 . . ?
N20 C24 H24B 109.1 . . ?
H24A C24 H24B 107.9 . . ?
O9 C25 N17 124.8(12) . . ?
O9 C25 N18 126.4(12) . . ?
N17 C25 N18 108.3(10) . . ?
N19 C26 N18 113.9(8) . . ?
N19 C26 C27 103.3(9) . . ?
N18 C26 C27 103.9(9) . . ?
N19 C26 H26 111.7 . . ?
N18 C26 H26 111.7 . . ?
C27 C26 H26 111.7 . . ?
N20 C27 N17 115.9(8) . . ?
N20 C27 C26 103.3(9) . . ?
N17 C27 C26 102.2(9) . . ?
N20 C27 H27 111.6 . . ?
N17 C27 H27 111.6 . . ?
C26 C27 H27 111.6 . . ?
O10 C28 N20 128.6(9) . . ?
O10 C28 N19 123.3(10) . . ?
N20 C28 N19 108.1(10) . . ?
N18 C29 N21 117.0(9) . . ?
N18 C29 H29A 108.1 . . ?
N21 C29 H29A 108.1 . . ?
N18 C29 H29B 108.1 . . ?
N21 C29 H29B 108.1 . . ?
H29A C29 H29B 107.3 . . ?
N24 C30 N19 113.1(8) . . ?
N24 C30 H30A 109.0 . . ?
N19 C30 H30A 108.9 . . ?
N24 C30 H30B 108.9 . . ?
N19 C30 H30B 108.9 . . ?
H30A C30 H30B 107.8 . . ?
O11 C31 N22 127.8(10) . . ?
O11 C31 N21 126.3(11) . . ?
N22 C31 N21 105.9(10) . . ?
N23 C32 N22 114.5(9) . . ?
N23 C32 C33 105.2(9) . . ?
N22 C32 C33 102.6(10) . . ?
N23 C32 H32 111.3 . . ?
N22 C32 H32 111.3 . . ?
C33 C32 H32 111.3 . . ?
N21 C33 N24 114.9(9) . . ?
N21 C33 C32 104.3(10) . . ?
N24 C33 C32 102.6(10) . . ?
N21 C33 H33 111.5 . . ?
N24 C33 H33 111.5 . . ?
C32 C33 H33 111.5 . . ?
O12 C34 N24 125.2(9) . . ?
O12 C34 N23 125.2(9) . . ?
N24 C34 N23 109.5(9) . . ?
N1 C35 N22 114.9(9) . . ?
N1 C35 H35A 108.6 . . ?
N22 C35 H35A 108.6 . . ?
N1 C35 H35B 108.6 . . ?
N22 C35 H35B 108.6 . . ?
H35A C35 H35B 107.5 . . ?
N23 C36 N4 116.6(9) . . ?
N23 C36 H36A 108.1 . . ?
N4 C36 H36A 108.1 . . ?
N23 C36 H36B 108.1 . . ?
N4 C36 H36B 108.1 . . ?
H36A C36 H36B 107.3 . . ?
O13 C37 N26 125.9(10) . . ?
O13 C37 N25 125.2(10) . . ?
N26 C37 N25 109.0(9) . . ?
N27 C38 N26 113.3(9) . . ?
N27 C38 C39 102.3(11) . . ?
N26 C38 C39 103.7(10) . . ?
N27 C38 H38 112.3 . . ?
N26 C38 H38 112.3 . . ?
C39 C38 H38 112.3 . . ?
N28 C39 N25 113.1(8) . . ?
N28 C39 C38 104.3(11) . . ?
N25 C39 C38 103.7(9) . . ?
N28 C39 H39 111.7 . . ?
N25 C39 H39 111.7 . . ?
C38 C39 H39 111.7 . . ?
O14 C40 N27 128.2(12) . . ?
O14 C40 N28 121.9(11) . . ?
N27 C40 N28 109.8(10) . . ?
N26 C41 N29 115.0(8) . . ?
N26 C41 H41A 108.5 . . ?
N29 C41 H41A 108.5 . . ?
N26 C41 H41B 108.5 . . ?
N29 C41 H41B 108.5 . . ?
H41A C41 H41B 107.5 . . ?
N27 C42 N32 110.6(9) . . ?
N27 C42 H42A 109.5 . . ?
N32 C42 H42A 109.5 . . ?
N27 C42 H42B 109.5 . . ?
N32 C42 H42B 109.5 . . ?
H42A C42 H42B 108.1 . . ?
O15 C43 N30 124.6(11) . . ?
O15 C43 N29 123.4(10) . . ?
N30 C43 N29 111.9(12) . . ?
N30 C44 N31 113.2(9) . . ?
N30 C44 C45 103.2(10) . . ?
N31 C44 C45 102.2(9) . . ?
N30 C44 H44 112.4 . . ?
N31 C44 H44 112.4 . . ?
C45 C44 H44 112.4 . . ?
N29 C45 N32 113.8(9) . . ?
N29 C45 C44 102.5(10) . . ?
N32 C45 C44 104.5(9) . . ?
N29 C45 H45 111.8 . . ?
N32 C45 H45 111.8 . . ?
C44 C45 H45 111.8 . . ?
O16 C46 N31 127.4(11) . . ?
O16 C46 N32 124.1(9) . . ?
N31 C46 N32 108.5(10) . . ?
N30 C47 N33 114.7(8) . . ?
N30 C47 H47A 108.6 . . ?
N33 C47 H47A 108.6 . . ?
N30 C47 H47B 108.6 . . ?
N33 C47 H47B 108.6 . . ?
H47A C47 H47B 107.6 . . ?
N36 C48 N31 111.7(9) . . ?
N36 C48 H48A 109.3 . . ?
N31 C48 H48A 109.3 . . ?
N36 C48 H48B 109.3 . . ?
N31 C48 H48B 109.3 . . ?
H48A C48 H48B 107.9 . . ?
O17 C49 N34 127.7(12) . . ?
O17 C49 N33 125.7(11) . . ?
N34 C49 N33 106.6(10) . . ?
N35 C50 C51 106.4(10) . . ?
N35 C50 N34 114.3(9) . . ?
C51 C50 N34 104.8(10) . . ?
N35 C50 H50 110.4 . . ?
C51 C50 H50 110.4 . . ?
N34 C50 H50 110.4 . . ?
N33 C51 N36 112.1(8) . . ?
N33 C51 C50 103.6(10) . . ?
N36 C51 C50 102.3(10) . . ?
N33 C51 H51 112.7 . . ?
N36 C51 H51 112.7 . . ?
C50 C51 H51 112.7 . . ?
O18 C52 N36 127.8(12) . . ?
O18 C52 N35 124.2(12) . . ?
N36 C52 N35 108.0(10) . . ?
N34 C53 N37 112.7(9) . . ?
N34 C53 H53A 109.1 . . ?
N37 C53 H53A 109.1 . . ?
N34 C53 H53B 109.1 . . ?
N37 C53 H53B 109.1 . . ?
H53A C53 H53B 107.8 . . ?
N35 C54 N40 114.8(9) . . ?
N35 C54 H54A 108.6 . . ?
N40 C54 H54A 108.6 . . ?
N35 C54 H54B 108.6 . . ?
N40 C54 H54B 108.6 . . ?
H54A C54 H54B 107.6 . . ?
O19 C55 N37 126.4(10) . . ?
O19 C55 N38 124.6(11) . . ?
N37 C55 N38 109.0(10) . . ?
N39 C56 N38 113.4(9) . . ?
N39 C56 C57 102.8(10) . . ?
N38 C56 C57 104.1(9) . . ?
N39 C56 H56 112.0 . . ?
N38 C56 H56 112.0 . . ?
C57 C56 H56 112.0 . . ?
N40 C57 N37 112.9(9) . . ?
N40 C57 C56 105.4(11) . . ?
N37 C57 C56 103.6(9) . . ?
N40 C57 H57 111.5 . . ?
N37 C57 H57 111.5 . . ?
C56 C57 H57 111.5 . . ?
O20 C58 N40 126.6(12) . . ?
O20 C58 N39 125.8(12) . . ?
N40 C58 N39 107.7(12) . . ?
N41 C59 N38 113.8(9) . . ?
N41 C59 H59A 108.8 . . ?
N38 C59 H59A 108.8 . . ?
N41 C59 H59B 108.8 . . ?
N38 C59 H59B 108.8 . . ?
H59A C59 H59B 107.7 . . ?
N44 C60 N39 112.7(10) . . ?
N44 C60 H60A 109.1 . . ?
N39 C60 H60A 109.1 . . ?
N44 C60 H60B 109.1 . . ?
N39 C60 H60B 109.1 . . ?
H60A C60 H60B 107.8 . . ?
O21 C61 N41 126.0(11) . . ?
O21 C61 N42 125.2(11) . . ?
N41 C61 N42 108.3(10) . . ?
N42 C62 N43 109.8(9) . . ?
N42 C62 C63 103.4(9) . . ?
N43 C62 C63 102.1(10) . . ?
N42 C62 H62 113.5 . . ?
N43 C62 H62 113.5 . . ?
C63 C62 H62 113.5 . . ?
N44 C63 N41 114.5(9) . . ?
N44 C63 C62 104.5(10) . . ?
N41 C63 C62 106.0(9) . . ?
N44 C63 H63 110.5 . . ?
N41 C63 H63 110.5 . . ?
C62 C63 H63 110.5 . . ?
O22 C64 N44 128.1(12) . . ?
O22 C64 N43 122.6(13) . . ?
N44 C64 N43 109.3(11) . . ?
N42 C65 N45 114.0(10) . . ?
N42 C65 H65A 108.7 . . ?
N45 C65 H65A 108.8 . . ?
N42 C65 H65B 108.8 . . ?
N45 C65 H65B 108.8 . . ?
H65A C65 H65B 107.7 . . ?
N43 C66 N48 112.9(8) . . ?
N43 C66 H66A 109.0 . . ?
N48 C66 H66A 109.0 . . ?
N43 C66 H66B 109.0 . . ?
N48 C66 H66B 109.0 . . ?
H66A C66 H66B 107.8 . . ?
O23 C67 N46 126.4(11) . . ?
O23 C67 N45 125.9(10) . . ?
N46 C67 N45 107.6(9) . . ?
N47 C68 C69 105.2(11) . . ?
N47 C68 N46 113.2(9) . . ?
C69 C68 N46 103.3(10) . . ?
N47 C68 H68 111.5 . . ?
C69 C68 H68 111.5 . . ?
N46 C68 H68 111.5 . . ?
N48 C69 N45 113.2(9) . . ?
N48 C69 C68 103.3(10) . . ?
N45 C69 C68 104.4(10) . . ?
N48 C69 H69 111.8 . . ?
N45 C69 H69 111.8 . . ?
C68 C69 H69 111.8 . . ?
O24 C70 N47 128.3(12) . . ?
O24 C70 N48 123.9(11) . . ?
N47 C70 N48 107.7(10) . . ?
N25 C71 N46 114.6(9) . . ?
N25 C71 H71A 108.6 . . ?
N46 C71 H71A 108.6 . . ?
N25 C71 H71B 108.6 . . ?
N46 C71 H71B 108.6 . . ?
H71A C71 H71B 107.6 . . ?
N28 C72 N47 115.7(8) . . ?
N28 C72 H72A 108.4 . . ?
N47 C72 H72A 108.4 . . ?
N28 C72 H72B 108.4 . . ?
N47 C72 H72B 108.4 . . ?
H72A C72 H72B 107.4 . . ?

loop_
_geom_bond_atom_site_label_1
_geom_bond_atom_site_label_2
_geom_bond_distance
_geom_bond_site_symmetry_2
_geom_bond_publ_flag
Lu1 O3 2.217(9) . ?
Lu1 O36 2.264(9) . ?
Lu1 O34 2.303(9) . ?
Lu1 O25 2.315(10) . ?
Lu1 O35 2.337(9) . ?
Lu1 O5 2.364(8) . ?
Lu1 O33 2.373(9) . ?
Lu1 O1 2.480(8) . ?
Lu2 O15 2.198(9) . ?
Lu2 O29 2.288(10) . ?
Lu2 O38 2.317(9) . ?
Lu2 O39 2.323(12) . ?
Lu2 O40 2.325(9) . ?
Lu2 O37 2.405(11) . ?
Lu2 O13 2.409(8) . ?
Lu2 O17 2.432(9) . ?
Lu3 O44 2.277(12) . ?
Lu3 O45 2.278(11) . ?
Lu3 O41 2.291(11) . ?
Lu3 O48 2.302(11) . ?
Lu3 O46 2.328(10) . ?
Lu3 O43 2.331(10) . ?
Lu3 O47 2.352(11) . ?
Lu3 O42 2.358(10) . ?
Re1 O26 1.670(9) . ?
Re1 O27 1.710(13) . ?
Re1 O28 1.729(15) . ?
Re1 O25 1.739(10) . ?
Re2 O32 1.692(11) . ?
Re2 O31 1.700(11) . ?
Re2 O30 1.708(11) . ?
Re2 O29 1.760(9) . ?
Re3 O50 1.704(10) . ?
Re3 O51 1.715(11) . ?
Re3 O49 1.725(9) . ?
Re3 O52 1.736(10) . ?
Re4 O53 1.697(7) . ?
Re4 O54 1.708(10) . ?
Re4 O55 1.719(11) . ?
Re4 O56 1.720(10) . ?
Re5 O59 1.658(13) . ?
Re5 O57 1.668(8) . ?
Re5 O58 1.750(9) . ?
Re5 O60 1.761(12) . ?
Re6 O63 1.663(11) . ?
Re6 O62 1.707(3) . ?
Re6 O64 1.711(12) . ?
Re6 O61 1.775(12) . ?
O1 C1 1.269(13) . ?
O2 C4 1.240(15) . ?
O3 C7 1.191(15) . ?
O4 C10 1.185(15) . ?
O5 C13 1.241(14) . ?
O6 C16 1.227(13) . ?
O7 C19 1.225(13) . ?
O8 C22 1.206(14) . ?
O9 C25 1.227(15) . ?
O10 C28 1.230(14) . ?
O11 C31 1.204(15) . ?
O12 C34 1.231(13) . ?
O13 C37 1.205(13) . ?
O14 C40 1.254(14) . ?
O15 C43 1.280(16) . ?
O16 C46 1.246(15) . ?
O17 C49 1.187(15) . ?
O18 C52 1.242(16) . ?
O19 C55 1.262(14) . ?
O20 C58 1.245(18) . ?
O21 C61 1.230(16) . ?
O22 C64 1.288(16) . ?
O23 C67 1.229(14) . ?
O24 C70 1.238(14) . ?
O65 N49 1.276(12) . ?
O66 N49 1.212(13) . ?
O67 N49 1.215(12) . ?
O68 N50 1.218(12) . ?
O69 N50 1.254(14) . ?
O70 N50 1.283(13) . ?
O71 N51 1.250(16) . ?
O72 N51 1.18(4) . ?
O73 N51 1.273(18) . ?
N1 C1 1.362(12) . ?
N1 C35 1.434(13) . ?
N1 C3 1.466(13) . ?
N2 C1 1.349(12) . ?
N2 C5 1.426(11) . ?
N2 C2 1.468(13) . ?
N3 C4 1.380(13) . ?
N3 C2 1.439(15) . ?
N3 C6 1.467(14) . ?
N4 C4 1.332(16) . ?
N4 C3 1.457(13) . ?
N4 C36 1.475(13) . ?
N5 C7 1.390(12) . ?
N5 C5 1.408(11) . ?
N5 C9 1.457(13) . ?
N6 C11 1.396(12) . ?
N6 C7 1.422(12) . ?
N6 C8 1.434(13) . ?
N7 C12 1.414(12) . ?
N7 C10 1.436(13) . ?
N7 C8 1.429(12) . ?
N8 C9 1.412(12) . ?
N8 C6 1.424(14) . ?
N8 C10 1.428(14) . ?
N9 C13 1.353(14) . ?
N9 C11 1.450(11) . ?
N9 C15 1.475(12) . ?
N10 C13 1.368(13) . ?
N10 C14 1.428(13) . ?
N10 C17 1.460(15) . ?
N11 C16 1.388(14) . ?
N11 C14 1.439(13) . ?
N11 C18 1.450(13) . ?
N12 C16 1.376(12) . ?
N12 C15 1.449(14) . ?
N12 C12 1.490(13) . ?
N13 C19 1.325(14) . ?
N13 C17 1.493(13) . ?
N13 C21 1.505(13) . ?
N14 C19 1.381(12) . ?
N14 C23 1.414(13) . ?
N14 C20 1.472(13) . ?
N15 C22 1.394(15) . ?
N15 C24 1.420(13) . ?
N15 C20 1.476(13) . ?
N16 C22 1.354(13) . ?
N16 C18 1.444(14) . ?
N16 C21 1.455(14) . ?
N17 C25 1.360(15) . ?
N17 C23 1.449(14) . ?
N17 C27 1.470(13) . ?
N18 C25 1.363(15) . ?
N18 C29 1.417(15) . ?
N18 C26 1.498(13) . ?
N19 C28 1.398(12) . ?
N19 C26 1.429(13) . ?
N19 C30 1.442(13) . ?
N20 C28 1.312(14) . ?
N20 C27 1.445(13) . ?
N20 C24 1.504(13) . ?
N21 C31 1.397(13) . ?
N21 C33 1.396(15) . ?
N21 C29 1.448(14) . ?
N22 C31 1.359(15) . ?
N22 C35 1.439(12) . ?
N22 C32 1.457(13) . ?
N23 C34 1.374(12) . ?
N23 C36 1.402(15) . ?
N23 C32 1.440(15) . ?
N24 C34 1.375(12) . ?
N24 C30 1.420(12) . ?
N24 C33 1.510(13) . ?
N25 C71 1.391(13) . ?
N25 C37 1.389(13) . ?
N25 C39 1.528(14) . ?
N26 C37 1.387(13) . ?
N26 C41 1.421(13) . ?
N26 C38 1.454(14) . ?
N27 C40 1.325(15) . ?
N27 C38 1.439(14) . ?
N27 C42 1.468(14) . ?
N28 C40 1.387(15) . ?
N28 C72 1.454(14) . ?
N28 C39 1.464(13) . ?
N29 C43 1.313(14) . ?
N29 C45 1.412(15) . ?
N29 C41 1.439(13) . ?
N30 C43 1.301(14) . ?
N30 C44 1.414(15) . ?
N30 C47 1.425(12) . ?
N31 C46 1.331(13) . ?
N31 C44 1.474(13) . ?
N31 C48 1.486(13) . ?
N32 C46 1.398(14) . ?
N32 C45 1.466(14) . ?
N32 C42 1.478(14) . ?
N33 C49 1.421(15) . ?
N33 C47 1.429(12) . ?
N33 C51 1.446(13) . ?
N34 C49 1.369(14) . ?
N34 C53 1.417(13) . ?
N34 C50 1.503(13) . ?
N35 C50 1.401(14) . ?
N35 C52 1.407(16) . ?
N35 C54 1.458(13) . ?
N36 C52 1.363(15) . ?
N36 C48 1.450(14) . ?
N36 C51 1.471(13) . ?
N37 C55 1.352(14) . ?
N37 C53 1.448(13) . ?
N37 C57 1.484(14) . ?
N38 C55 1.363(13) . ?
N38 C56 1.463(14) . ?
N38 C59 1.482(13) . ?
N39 C58 1.386(16) . ?
N39 C56 1.436(14) . ?
N39 C60 1.469(15) . ?
N40 C58 1.346(16) . ?
N40 C57 1.435(15) . ?
N40 C54 1.466(14) . ?
N41 C59 1.369(14) . ?
N41 C61 1.404(14) . ?
N41 C63 1.469(13) . ?
N42 C65 1.384(14) . ?
N42 C61 1.415(14) . ?
N42 C62 1.481(13) . ?
N43 C64 1.397(15) . ?
N43 C66 1.435(14) . ?
N43 C62 1.495(16) . ?
N44 C64 1.322(17) . ?
N44 C63 1.453(15) . ?
N44 C60 1.467(14) . ?
N45 C67 1.399(13) . ?
N45 C69 1.451(14) . ?
N45 C65 1.460(14) . ?
N46 C67 1.338(13) . ?
N46 C71 1.457(12) . ?
N46 C68 1.511(15) . ?
N47 C70 1.302(14) . ?
N47 C68 1.437(14) . ?
N47 C72 1.473(14) . ?
N48 C70 1.430(14) . ?
N48 C69 1.432(13) . ?
N48 C66 1.452(12) . ?
C2 C3 1.547(17) . ?
C2 H2 0.9800 . ?
C3 H3 0.9800 . ?
C5 H5A 0.9700 . ?
C5 H5B 0.9700 . ?
C6 H6A 0.9700 . ?
C6 H6B 0.9700 . ?
C8 C9 1.615(18) . ?
C8 H8 0.9800 . ?
C9 H9 0.9800 . ?
C11 H11A 0.9700 . ?
C11 H11B 0.9700 . ?
C12 H12A 0.9700 . ?
C12 H12B 0.9700 . ?
C14 C15 1.565(17) . ?
C14 H14 0.9800 . ?
C15 H15 0.9800 . ?
C17 H17A 0.9700 . ?
C17 H17B 0.9700 . ?
C18 H18A 0.9700 . ?
C18 H18B 0.9700 . ?
C20 C21 1.554(18) . ?
C20 H20 0.9800 . ?
C21 H21 0.9800 . ?
C23 H23A 0.9700 . ?
C23 H23B 0.9700 . ?
C24 H24A 0.9700 . ?
C24 H24B 0.9700 . ?
C26 C27 1.534(18) . ?
C26 H26 0.9800 . ?
C27 H27 0.9800 . ?
C29 H29A 0.9700 . ?
C29 H29B 0.9700 . ?
C30 H30A 0.9700 . ?
C30 H30B 0.9700 . ?
C32 C33 1.512(18) . ?
C32 H32 0.9800 . ?
C33 H33 0.9800 . ?
C35 H35A 0.9700 . ?
C35 H35B 0.9700 . ?
C36 H36A 0.9700 . ?
C36 H36B 0.9700 . ?
C38 C39 1.54(2) . ?
C38 H38 0.9800 . ?
C39 H39 0.9800 . ?
C41 H41A 0.9700 . ?
C41 H41B 0.9700 . ?
C42 H42A 0.9700 . ?
C42 H42B 0.9700 . ?
C44 C45 1.54(2) . ?
C44 H44 0.9800 . ?
C45 H45 0.9800 . ?
C47 H47A 0.9700 . ?
C47 H47B 0.9700 . ?
C48 H48A 0.9700 . ?
C48 H48B 0.9700 . ?
C50 C51 1.492(19) . ?
C50 H50 0.9800 . ?
C51 H51 0.9800 . ?
C53 H53A 0.9700 . ?
C53 H53B 0.9700 . ?
C54 H54A 0.9700 . ?
C54 H54B 0.9700 . ?
C56 C57 1.495(19) . ?
C56 H56 0.9800 . ?
C57 H57 0.9800 . ?
C59 H59A 0.9700 . ?
C59 H59B 0.9700 . ?
C60 H60A 0.9700 . ?
C60 H60B 0.9700 . ?
C62 C63 1.54(2) . ?
C62 H62 0.9800 . ?
C63 H63 0.9800 . ?
C65 H65A 0.9700 . ?
C65 H65B 0.9700 . ?
C66 H66A 0.9700 . ?
C66 H66B 0.9700 . ?
C68 C69 1.478(19) . ?
C68 H68 0.9800 . ?
C69 H69 0.9800 . ?
C71 H71A 0.9700 . ?
C71 H71B 0.9700 . ?
C72 H72A 0.9700 . ?
C72 H72B 0.9700 . ?
